data_7123045
loop_
_publ_author_name
'Ohwaki, Hayato'
'Yoshinari, Nobuto'
'Konno, Takumi'

_publ_section_title
;
 Crystal-to-crystal interconversion of open and closed dicopper(II)
 paddle-wheels in a heterotrimetallic coordination polymer
;
_journal_name_full 'Chemical Communications'
_journal_paper_doi 10.1039/C9CC00152B
_journal_year 2019
_chemical_absolute_configuration rm
_chemical_formula_moiety '4(C35 H40 Au2 N2 O4 P2 Pd S2), C2 H5 O, 46(O)'
_chemical_formula_sum 'C142 H258 Au8 N8 O63 P8 Pd4 S8'
_chemical_formula_weight 5591.12
_space_group_crystal_system monoclinic
_space_group_IT_number 4
_space_group_name_Hall 'P 2yb'
_space_group_name_H-M_alt 'P 1 21 1'
_symmetry_space_group_name_Hall 'P 2yb'
_symmetry_space_group_name_H-M 'P 1 21 1'
_atom_sites_solution_hydrogens geom
_audit_creation_method SHELXL-2014/7
_audit_update_record
;
2018-12-27 deposited with the CCDC.    2019-02-25 downloaded from the CCDC.
;
_cell_angle_alpha 90
_cell_angle_beta 99.887(7)
_cell_angle_gamma 90
_cell_formula_units_Z 2
_cell_length_a 16.2767(3)
_cell_length_b 37.3828(7)
_cell_length_c 16.9637(3)
_cell_measurement_reflns_used 35497
_cell_measurement_temperature 200(2)
_cell_measurement_theta_max 32.78
_cell_measurement_theta_min 3.00
_cell_volume 10168.6(4)
_computing_cell_refinement 'RAPID AUTO'
_computing_data_collection 'RAPID AUTO (Rigaku, ????)'
_computing_data_reduction 'RAPID AUTO'
_computing_molecular_graphics 'Mercury 3.10'
_computing_structure_refinement 'SHELXL-2014/7 (Sheldrick, 2014)'
_computing_structure_solution 'SHELXS97 (Sheldrick, 2008)'
_diffrn_ambient_temperature 200(2)
_diffrn_detector_area_resol_mean 10.000
_diffrn_measured_fraction_theta_full 0.979
_diffrn_measured_fraction_theta_max 0.962
_diffrn_measurement_device_type 'Rigaku R-AXIS VII'
_diffrn_measurement_method \w
_diffrn_radiation_type MoK\a
_diffrn_radiation_wavelength 0.71075
_diffrn_reflns_av_R_equivalents 0.0548
_diffrn_reflns_av_unetI/netI 0.1155
_diffrn_reflns_Laue_measured_fraction_full 0.979
_diffrn_reflns_Laue_measured_fraction_max 0.962
_diffrn_reflns_limit_h_max 18
_diffrn_reflns_limit_h_min -20
_diffrn_reflns_limit_k_max 48
_diffrn_reflns_limit_k_min -48
_diffrn_reflns_limit_l_max 21
_diffrn_reflns_limit_l_min -22
_diffrn_reflns_number 58147
_diffrn_reflns_point_group_measured_fraction_full 0.898
_diffrn_reflns_point_group_measured_fraction_max 0.873
_diffrn_reflns_theta_full 25.242
_diffrn_reflns_theta_max 27.485
_diffrn_reflns_theta_min 3.001
_diffrn_source 'Rigaku FR-E SuperBright'
_exptl_absorpt_coefficient_mu 6.313
_exptl_absorpt_correction_T_max 0.9874
_exptl_absorpt_correction_T_min 0.5551
_exptl_absorpt_correction_type multi-scan
_exptl_absorpt_process_details 'ABSCOR (Rigaku, 1995)'
_exptl_crystal_colour yellow
_exptl_crystal_density_diffrn 1.826
_exptl_crystal_description block
_exptl_crystal_F_000 5468
_exptl_crystal_size_max 0.160
_exptl_crystal_size_mid 0.160
_exptl_crystal_size_min 0.160
_refine_diff_density_max 2.254
_refine_diff_density_min -1.129
_refine_diff_density_rms 0.177
_refine_ls_abs_structure_details
;
 Flack x determined using 10088 quotients [(I+)-(I-)]/[(I+)+(I-)]
 (Parsons, Flack and Wagner, Acta Cryst. B69 (2013) 249-259).
;
_refine_ls_abs_structure_Flack 0.051(4)
_refine_ls_extinction_method none
_refine_ls_goodness_of_fit_ref 1.021
_refine_ls_hydrogen_treatment constr
_refine_ls_matrix_type full
_refine_ls_number_parameters 2181
_refine_ls_number_reflns 40700
_refine_ls_number_restraints 54
_refine_ls_restrained_S_all 1.022
_refine_ls_R_factor_all 0.0809
_refine_ls_R_factor_gt 0.0576
_refine_ls_shift/su_max 0.001
_refine_ls_shift/su_mean 0.000
_refine_ls_structure_factor_coef Fsqd
_refine_ls_weighting_details 'w=1/[\s^2^(Fo^2^)+(0.0349P)^2^+25.9847P] where P=(Fo^2^+2Fc^2^)/3'
_refine_ls_weighting_scheme calc
_refine_ls_wR_factor_gt 0.1125
_refine_ls_wR_factor_ref 0.1211
_reflns_Friedel_coverage 0.788
_reflns_Friedel_fraction_full 0.814
_reflns_Friedel_fraction_max 0.782
_reflns_number_gt 31978
_reflns_number_total 40700
_reflns_threshold_expression 'I > 2\s(I)'
_cod_data_source_file c9cc00152b2.cif
_cod_data_source_block '[1]'
_cod_database_code 7123045
_shelx_shelxl_version_number 2014/7
_shelx_space_group_comment
;
The symmetry employed for this shelxl refinement is uniquely defined
by the following loop, which should always be used as a source of
symmetry information in preference to the above space-group names.
They are only intended as comments.
;
_shelx_estimated_absorpt_t_min 0.571
_shelx_estimated_absorpt_t_max 0.571

loop_
_space_group_symop_operation_xyz
'x, y, z'
'-x, y+1/2, -z'

loop_
_atom_site_label
_atom_site_type_symbol
_atom_site_fract_x
_atom_site_fract_y
_atom_site_fract_z
_atom_site_U_iso_or_equiv
_atom_site_adp_type
_atom_site_occupancy
_atom_site_site_symmetry_order
_atom_site_calc_flag
_atom_site_refinement_flags_posn
_atom_site_refinement_flags_adp
_atom_site_refinement_flags_occupancy
_atom_site_disorder_assembly
_atom_site_disorder_group
Au1 Au 0.31294(4) 0.61354(2) 0.15379(4) 0.02776(17) Uani 1 1 d . . . . .
Au2 Au 0.21706(4) 0.54346(2) 0.12512(5) 0.03455(19) Uani 1 1 d . . . . .
Pd1 Pd 0.09812(9) 0.62326(4) 0.12143(9) 0.0345(4) Uani 1 1 d . . . . .
S1 S 0.2107(3) 0.65161(12) 0.0873(3) 0.0308(10) Uani 1 1 d . . . . .
S2 S 0.1036(3) 0.57145(14) 0.0481(3) 0.0363(12) Uani 1 1 d . . . . .
P1 P 0.4257(3) 0.58383(12) 0.2193(3) 0.0257(10) Uani 1 1 d . . . . .
P2 P 0.3236(3) 0.51535(12) 0.2060(3) 0.0321(12) Uani 1 1 d . . . . .
O1 O 0.1322(9) 0.7645(4) 0.1796(9) 0.061(4) Uani 1 1 d . . . . .
O2 O 0.0791(12) 0.7292(4) 0.2616(11) 0.093(7) Uani 1 1 d . . . . .
N1 N 0.0808(12) 0.6709(4) 0.1761(11) 0.054(5) Uani 1 1 d . . . . .
H1 H 0.0251 0.6755 0.1682 0.065 Uiso 1 1 calc R U . . .
H1A H 0.0981 0.6681 0.2297 0.065 Uiso 1 1 calc R U . . .
N2 N 0.0037(11) 0.5981(5) 0.1673(11) 0.060(5) Uani 1 1 d . . . . .
H2 H 0.0095 0.6034 0.2203 0.072 Uiso 1 1 calc R U . . .
H2A H -0.0459 0.6073 0.1429 0.072 Uiso 1 1 calc R U . . .
C1 C 0.2147(12) 0.6923(5) 0.1542(11) 0.038(5) Uani 1 1 d . . . . .
C2 C 0.1222(11) 0.7015(4) 0.1509(10) 0.033(4) Uani 1 1 d . . . . .
H2B H 0.0973 0.7067 0.0939 0.040 Uiso 1 1 calc R U . . .
O3 O -0.1397(9) 0.5654(5) 0.1872(10) 0.066(5) Uani 1 1 d . . . . .
C3 C 0.1093(14) 0.7344(6) 0.2008(13) 0.051(6) Uani 1 1 d . . . . .
O4 O -0.0806(11) 0.5115(4) 0.1993(11) 0.083(5) Uani 1 1 d . . . . .
C4 C 0.252(2) 0.6842(7) 0.2392(15) 0.123(14) Uani 1 1 d . . . . .
H4 H 0.2441 0.7047 0.2730 0.184 Uiso 1 1 calc R U . . .
H4A H 0.3118 0.6794 0.2429 0.184 Uiso 1 1 calc R U . . .
H4B H 0.2246 0.6631 0.2572 0.184 Uiso 1 1 calc R U . . .
C5 C 0.2601(17) 0.7210(6) 0.115(2) 0.118(14) Uani 1 1 d . . . . .
H5 H 0.3184 0.7139 0.1175 0.177 Uiso 1 1 calc R U . . .
H5A H 0.2579 0.7436 0.1440 0.177 Uiso 1 1 calc R U . . .
H5B H 0.2334 0.7240 0.0594 0.177 Uiso 1 1 calc R U . . .
C6 C 0.0066(11) 0.5490(6) 0.0715(12) 0.041(5) Uani 1 1 d . . . . .
C7 C 0.0002(11) 0.5594(5) 0.1586(12) 0.042(5) Uani 1 1 d . . . . .
H7 H 0.0494 0.5490 0.1947 0.050 Uiso 1 1 calc R U . . .
C8 C -0.0819(16) 0.5432(6) 0.1837(13) 0.059(6) Uani 1 1 d . . . . .
C9 C 0.0184(14) 0.5082(6) 0.0631(17) 0.076(8) Uani 1 1 d . . . . .
H9 H -0.0337 0.4959 0.0679 0.113 Uiso 1 1 calc R U . . .
H9A H 0.0631 0.4999 0.1054 0.113 Uiso 1 1 calc R U . . .
H9B H 0.0332 0.5030 0.0107 0.113 Uiso 1 1 calc R U . . .
C10 C -0.0647(12) 0.5645(7) 0.0157(12) 0.064(7) Uani 1 1 d . . . . .
H10 H -0.0639 0.5557 -0.0386 0.096 Uiso 1 1 calc R U . . .
H10A H -0.0603 0.5907 0.0164 0.096 Uiso 1 1 calc R U . . .
H10B H -0.1171 0.5574 0.0324 0.096 Uiso 1 1 calc R U . . .
C11 C 0.4231(11) 0.5358(4) 0.2021(11) 0.030(4) Uani 1 1 d . . . . .
H11 H 0.4380 0.5310 0.1489 0.036 Uiso 1 1 calc R U . . .
H11A H 0.4659 0.5244 0.2427 0.036 Uiso 1 1 calc R U . . .
C12 C 0.4429(11) 0.5878(5) 0.3273(10) 0.028(4) Uani 1 1 d . . . . .
C13 C 0.3847(13) 0.6015(5) 0.3638(12) 0.037(5) Uani 1 1 d . . . . .
H13 H 0.3349 0.6108 0.3331 0.045 Uiso 1 1 calc R U . . .
C14 C 0.3961(15) 0.6025(6) 0.4490(14) 0.055(7) Uani 1 1 d . . . . .
H14 H 0.3542 0.6120 0.4757 0.066 Uiso 1 1 calc R U . . .
C15 C 0.4668(15) 0.5897(6) 0.4900(13) 0.050(6) Uani 1 1 d . U . . .
H15 H 0.4744 0.5899 0.5468 0.060 Uiso 1 1 calc R U . . .
C16 C 0.5269(13) 0.5769(5) 0.4552(15) 0.053(7) Uani 1 1 d . . . . .
H16 H 0.5769 0.5681 0.4865 0.064 Uiso 1 1 calc R U . . .
C17 C 0.5162(14) 0.5762(5) 0.3713(14) 0.052(6) Uani 1 1 d . . . . .
H17 H 0.5597 0.5677 0.3453 0.062 Uiso 1 1 calc R U . . .
C18 C 0.5189(11) 0.6015(4) 0.1855(9) 0.028(4) Uani 1 1 d . . . . .
C19 C 0.5319(12) 0.6376(5) 0.1916(15) 0.053(6) Uani 1 1 d . . . . .
H19 H 0.4952 0.6522 0.2155 0.064 Uiso 1 1 calc R U . . .
C20 C 0.5967(17) 0.6524(7) 0.1639(17) 0.080(8) Uani 1 1 d . . . . .
H20 H 0.6048 0.6776 0.1668 0.096 Uiso 1 1 calc R U . . .
C21 C 0.6533(15) 0.6302(8) 0.1301(14) 0.072(8) Uani 1 1 d . . . . .
H21 H 0.6993 0.6404 0.1105 0.086 Uiso 1 1 calc R U . . .
C22 C 0.6414(14) 0.5959(7) 0.1264(14) 0.058(6) Uani 1 1 d . . . . .
H22 H 0.6793 0.5814 0.1039 0.070 Uiso 1 1 calc R U . . .
C23 C 0.5749(13) 0.5794(6) 0.1542(13) 0.054(6) Uani 1 1 d . . . . .
H23 H 0.5679 0.5542 0.1521 0.065 Uiso 1 1 calc R U . . .
C24 C 0.3375(10) 0.4684(5) 0.1877(12) 0.030(4) Uani 1 1 d . . . . .
C25 C 0.4154(15) 0.4522(6) 0.2112(19) 0.082(9) Uani 1 1 d . . . . .
H25 H 0.4620 0.4661 0.2350 0.098 Uiso 1 1 calc R U . . .
C26 C 0.4249(18) 0.4144(6) 0.199(2) 0.097(11) Uani 1 1 d . . . . .
H26 H 0.4763 0.4025 0.2166 0.116 Uiso 1 1 calc R U . . .
C27 C 0.3543(14) 0.3964(6) 0.1606(15) 0.054(6) Uani 1 1 d . . . . .
H27 H 0.3587 0.3715 0.1503 0.065 Uiso 1 1 calc R U . . .
C28 C 0.2816(15) 0.4123(6) 0.1378(16) 0.059(7) Uani 1 1 d . . . . .
H28 H 0.2348 0.3986 0.1134 0.071 Uiso 1 1 calc R U . . .
C29 C 0.2732(13) 0.4488(5) 0.1491(13) 0.046(5) Uani 1 1 d . . . . .
H29 H 0.2216 0.4602 0.1294 0.055 Uiso 1 1 calc R U . . .
C30 C 0.3112(13) 0.5177(5) 0.3088(14) 0.045(6) Uani 1 1 d . . . . .
C31 C 0.2330(13) 0.5307(5) 0.3279(12) 0.040(5) Uani 1 1 d . . . . .
H31 H 0.1892 0.5371 0.2856 0.048 Uiso 1 1 calc R U . . .
C32 C 0.2211(15) 0.5341(6) 0.4057(14) 0.058(6) Uani 1 1 d . . . . .
H32 H 0.1696 0.5426 0.4177 0.070 Uiso 1 1 calc R U . . .
C33 C 0.2848(18) 0.5250(6) 0.4652(13) 0.062(8) Uani 1 1 d . . . . .
H33 H 0.2774 0.5279 0.5192 0.074 Uiso 1 1 calc R U . . .
C34 C 0.3590(15) 0.5120(5) 0.4505(14) 0.050(6) Uani 1 1 d . U . . .
H34 H 0.4015 0.5058 0.4939 0.061 Uiso 1 1 calc R U . . .
C35 C 0.3732(13) 0.5077(5) 0.3703(15) 0.054(6) Uani 1 1 d . . . . .
H35 H 0.4243 0.4981 0.3598 0.065 Uiso 1 1 calc R U . . .
Au3 Au 0.26761(4) 0.30294(2) 0.36604(4) 0.02888(17) Uani 1 1 d . . . . .
Au4 Au 0.16947(4) 0.23229(2) 0.33514(4) 0.02446(16) Uani 1 1 d . . . . .
Pd2 Pd 0.39276(8) 0.22551(4) 0.38142(8) 0.0259(3) Uani 1 1 d . . . . .
S3 S 0.3892(3) 0.27994(12) 0.4423(3) 0.0284(10) Uani 1 1 d . . . . .
S4 S 0.2758(3) 0.20215(11) 0.4182(3) 0.0248(9) Uani 1 1 d . . . . .
P3 P 0.1583(3) 0.32815(12) 0.2831(3) 0.0279(11) Uani 1 1 d . . . . .
P4 P 0.0562(3) 0.25934(12) 0.2644(3) 0.0260(10) Uani 1 1 d . . . . .
O5 O 0.6741(8) 0.3029(4) 0.4090(8) 0.050(3) Uani 1 1 d . . . . .
O6 O 0.6099(9) 0.2868(4) 0.2869(9) 0.056(4) Uani 1 1 d . . . . .
O7 O 0.4159(8) 0.1035(3) 0.3166(9) 0.045(4) Uani 1 1 d . . . . .
O8 O 0.2899(8) 0.1012(3) 0.2399(7) 0.042(3) Uani 1 1 d . . . . .
N3 N 0.5006(8) 0.2443(4) 0.3458(9) 0.032(4) Uani 1 1 d . . . . .
H3 H 0.5374 0.2259 0.3473 0.038 Uiso 1 1 calc R U . . .
H3A H 0.4878 0.2519 0.2941 0.038 Uiso 1 1 calc R U . . .
N4 N 0.4045(9) 0.1764(5) 0.3344(10) 0.042(4) Uani 1 1 d . . . . .
H4C H 0.4289 0.1788 0.2903 0.050 Uiso 1 1 calc R U . . .
H4D H 0.4395 0.1632 0.3707 0.050 Uiso 1 1 calc R U . . .
C36 C 0.4803(11) 0.3034(5) 0.4081(12) 0.037(5) Uani 1 1 d . . . . .
C37 C 0.5405(11) 0.2733(5) 0.3945(10) 0.034(4) Uani 1 1 d . . . . .
H37 H 0.5630 0.2630 0.4482 0.041 Uiso 1 1 calc R U . . .
C38 C 0.6172(10) 0.2893(5) 0.3607(13) 0.037(5) Uani 1 1 d . . . . .
C39 C 0.4562(11) 0.3260(5) 0.3364(12) 0.047(5) Uani 1 1 d . . . . .
H39 H 0.4170 0.3445 0.3475 0.071 Uiso 1 1 calc R U . . .
H39A H 0.4296 0.3111 0.2916 0.071 Uiso 1 1 calc R U . . .
H39B H 0.5061 0.3374 0.3225 0.071 Uiso 1 1 calc R U . . .
C40 C 0.5196(12) 0.3264(5) 0.4798(15) 0.059(7) Uani 1 1 d . . . . .
H40 H 0.4878 0.3486 0.4804 0.088 Uiso 1 1 calc R U . . .
H40A H 0.5774 0.3321 0.4751 0.088 Uiso 1 1 calc R U . . .
H40B H 0.5189 0.3131 0.5295 0.088 Uiso 1 1 calc R U . . .
C41 C 0.2782(11) 0.1555(4) 0.3817(10) 0.026(4) Uani 1 1 d . . . . .
C42 C 0.3247(11) 0.1559(4) 0.3110(10) 0.028(4) Uani 1 1 d . . . . .
H42 H 0.2895 0.1680 0.2646 0.034 Uiso 1 1 calc R U . . .
C43 C 0.3456(11) 0.1158(5) 0.2855(11) 0.034(4) Uani 1 1 d . . . . .
C44 C 0.1871(10) 0.1432(4) 0.3538(11) 0.033(4) Uani 1 1 d . . . . .
H44 H 0.1598 0.1591 0.3115 0.050 Uiso 1 1 calc R U . . .
H44A H 0.1570 0.1439 0.3991 0.050 Uiso 1 1 calc R U . . .
H44B H 0.1868 0.1187 0.3331 0.050 Uiso 1 1 calc R U . . .
C45 C 0.3226(13) 0.1337(4) 0.4531(11) 0.044(5) Uani 1 1 d . . . . .
H45 H 0.3165 0.1082 0.4409 0.066 Uiso 1 1 calc R U . . .
H45A H 0.2979 0.1392 0.5005 0.066 Uiso 1 1 calc R U . . .
H45B H 0.3820 0.1400 0.4636 0.066 Uiso 1 1 calc R U . . .
C46 C 0.0593(10) 0.3085(5) 0.2870(11) 0.029(4) Uani 1 1 d . . . . .
H46 H 0.0162 0.3208 0.2481 0.035 Uiso 1 1 calc R U . . .
H46A H 0.0456 0.3123 0.3411 0.035 Uiso 1 1 calc R U . . .
C47 C 0.1755(10) 0.3251(4) 0.1814(9) 0.019(4) Uani 1 1 d . U . . .
C48 C 0.2458(13) 0.3110(5) 0.1649(13) 0.045(6) Uani 1 1 d . . . . .
H48 H 0.2879 0.3029 0.2069 0.054 Uiso 1 1 calc R U . . .
C49 C 0.2573(13) 0.3083(6) 0.0828(13) 0.049(6) Uani 1 1 d . . . . .
H49 H 0.3079 0.2986 0.0713 0.059 Uiso 1 1 calc R U . . .
C50 C 0.1979(18) 0.3191(6) 0.0216(15) 0.061(7) Uani 1 1 d . . . . .
H50 H 0.2057 0.3168 -0.0324 0.073 Uiso 1 1 calc R U . . .
C51 C 0.1265(18) 0.3335(6) 0.0401(14) 0.066(8) Uani 1 1 d . . . . .
H51 H 0.0849 0.3419 -0.0021 0.079 Uiso 1 1 calc R U . . .
C52 C 0.1124(12) 0.3362(5) 0.1178(11) 0.039(5) Uani 1 1 d . . . . .
H52 H 0.0611 0.3455 0.1285 0.047 Uiso 1 1 calc R U . . .
C53 C 0.1393(13) 0.3770(5) 0.3016(13) 0.043(5) Uani 1 1 d . . . . .
C54 C 0.2087(13) 0.3973(5) 0.3340(10) 0.037(5) Uani 1 1 d . . . . .
H54 H 0.2621 0.3864 0.3470 0.044 Uiso 1 1 calc R U . . .
C55 C 0.1989(14) 0.4335(5) 0.3469(12) 0.041(5) Uani 1 1 d . . . . .
H55 H 0.2431 0.4477 0.3746 0.050 Uiso 1 1 calc R U . . .
C56 C 0.1189(14) 0.4484(6) 0.3163(14) 0.049(6) Uani 1 1 d . . . . .
H56 H 0.1107 0.4735 0.3190 0.059 Uiso 1 1 calc R U . . .
C57 C 0.0566(15) 0.4278(5) 0.2846(18) 0.068(8) Uani 1 1 d . . . . .
H57 H 0.0034 0.4385 0.2685 0.082 Uiso 1 1 calc R U . . .
C58 C 0.0642(13) 0.3921(6) 0.2734(14) 0.055(6) Uani 1 1 d . U . . .
H58 H 0.0188 0.3782 0.2470 0.066 Uiso 1 1 calc R U . . .
C59 C -0.0422(10) 0.2438(5) 0.2858(10) 0.031(4) Uani 1 1 d . . . . .
C60 C -0.0956(12) 0.2643(5) 0.3228(12) 0.042(5) Uani 1 1 d . . . . .
H60 H -0.0816 0.2881 0.3391 0.051 Uiso 1 1 calc R U . . .
C61 C -0.1716(13) 0.2487(7) 0.3356(14) 0.061(7) Uani 1 1 d . . . . .
H61 H -0.2094 0.2630 0.3587 0.073 Uiso 1 1 calc R U . . .
C62 C -0.1922(14) 0.2150(6) 0.3165(13) 0.053(6) Uani 1 1 d . . . . .
H62 H -0.2426 0.2050 0.3278 0.064 Uiso 1 1 calc R U . . .
C63 C -0.1386(12) 0.1952(5) 0.2802(12) 0.044(5) Uani 1 1 d . U . . .
H63 H -0.1535 0.1714 0.2640 0.053 Uiso 1 1 calc R U . . .
C64 C -0.0650(12) 0.2086(5) 0.2667(11) 0.040(5) Uani 1 1 d . . . . .
H64 H -0.0282 0.1937 0.2437 0.048 Uiso 1 1 calc R U . . .
C65 C 0.0452(10) 0.2556(4) 0.1558(10) 0.027(4) Uani 1 1 d . . . . .
C66 C 0.1110(11) 0.2427(5) 0.1212(11) 0.031(4) Uani 1 1 d . . . . .
H66 H 0.1626 0.2364 0.1536 0.037 Uiso 1 1 calc R U . . .
C67 C 0.1002(14) 0.2394(5) 0.0411(13) 0.044(5) Uani 1 1 d . . . . .
H67 H 0.1443 0.2296 0.0179 0.053 Uiso 1 1 calc R U . . .
C68 C 0.0308(15) 0.2492(5) -0.0069(13) 0.050(6) Uani 1 1 d . . . . .
H68 H 0.0261 0.2461 -0.0631 0.060 Uiso 1 1 calc R U . . .
C69 C -0.0331(16) 0.2637(6) 0.0233(14) 0.062(7) Uani 1 1 d . . . . .
H69 H -0.0822 0.2715 -0.0109 0.075 Uiso 1 1 calc R U . . .
C70 C -0.0248(13) 0.2668(5) 0.1072(12) 0.044(5) Uani 1 1 d . . . . .
H70 H -0.0690 0.2769 0.1299 0.053 Uiso 1 1 calc R U . . .
Au5 Au 0.74729(4) 0.08779(2) 0.09947(5) 0.02993(18) Uani 1 1 d . . . . .
Au6 Au 0.71571(4) 0.00821(2) 0.09976(5) 0.03147(18) Uani 1 1 d . . . . .
Pd3 Pd 0.53878(8) 0.06391(4) 0.07244(8) 0.0299(3) Uani 1 1 d . . . . .
S5 S 0.6209(3) 0.10419(12) 0.0228(3) 0.0308(11) Uani 1 1 d . . . . .
S6 S 0.5905(3) 0.01539(13) 0.0139(3) 0.0364(11) Uani 1 1 d . . . . .
P5 P 0.8719(3) 0.07901(12) 0.1808(3) 0.0267(11) Uani 1 1 d . . . . .
P6 P 0.8415(3) -0.00249(12) 0.1763(3) 0.0296(11) Uani 1 1 d . . . . .
O9 O 0.4706(16) 0.2047(4) 0.0884(11) 0.125(9) Uani 1 1 d D U . . .
O10 O 0.4408(14) 0.1680(4) 0.1805(11) 0.102(7) Uani 1 1 d D U . . .
O11 O 0.3481(11) -0.0232(5) 0.1328(12) 0.074(5) Uani 1 1 d . . . . .
O12 O 0.4418(9) -0.0677(4) 0.1552(9) 0.062(4) Uani 1 1 d . . . . .
N5 N 0.4891(8) 0.1081(4) 0.1188(9) 0.035(4) Uani 1 1 d . . . . .
H5C H 0.4337 0.1042 0.1178 0.042 Uiso 1 1 calc R U . . .
H5D H 0.5136 0.1106 0.1709 0.042 Uiso 1 1 calc R U . . .
N6 N 0.4607(9) 0.0275(4) 0.1166(10) 0.041(4) Uani 1 1 d . . . . .
H6 H 0.4566 0.0338 0.1676 0.049 Uiso 1 1 calc R U . . .
H6A H 0.4088 0.0290 0.0866 0.049 Uiso 1 1 calc R U . . .
C71 C 0.5888(13) 0.1463(5) 0.0660(11) 0.039(5) Uani 1 1 d . . . . .
C72 C 0.4993(11) 0.1420(5) 0.0759(12) 0.040(5) Uani 1 1 d D U . . .
H72 H 0.4653 0.1398 0.0211 0.047 Uiso 1 1 calc R U . . .
C73 C 0.4643(16) 0.1742(5) 0.1170(11) 0.065(6) Uani 1 1 d D U . . .
C74 C 0.6442(11) 0.1555(5) 0.1480(11) 0.044(5) Uani 1 1 d . . . . .
H74 H 0.6283 0.1790 0.1661 0.065 Uiso 1 1 calc R U . . .
H74A H 0.7030 0.1559 0.1418 0.065 Uiso 1 1 calc R U . . .
H74B H 0.6361 0.1373 0.1875 0.065 Uiso 1 1 calc R U . . .
C75 C 0.5975(15) 0.1753(5) -0.0004(17) 0.078(9) Uani 1 1 d . . . . .
H75 H 0.5801 0.1987 0.0169 0.116 Uiso 1 1 calc R U . . .
H75A H 0.5620 0.1685 -0.0508 0.116 Uiso 1 1 calc R U . . .
H75B H 0.6557 0.1765 -0.0081 0.116 Uiso 1 1 calc R U . . .
C76 C 0.5185(12) -0.0199(5) 0.0355(13) 0.041(5) Uani 1 1 d . . . . .
C77 C 0.4896(10) -0.0111(5) 0.1167(12) 0.040(5) Uani 1 1 d . . . . .
H77 H 0.5394 -0.0135 0.1600 0.048 Uiso 1 1 calc R U . . .
C78 C 0.4237(14) -0.0360(6) 0.1364(12) 0.051(5) Uani 1 1 d . . . . .
C79 C 0.5623(11) -0.0558(5) 0.0390(13) 0.045(5) Uani 1 1 d . . . . .
H79 H 0.5222 -0.0749 0.0435 0.068 Uiso 1 1 calc R U . . .
H79A H 0.6072 -0.0565 0.0856 0.068 Uiso 1 1 calc R U . . .
H79B H 0.5859 -0.0592 -0.0099 0.068 Uiso 1 1 calc R U . . .
C80 C 0.4441(11) -0.0199(5) -0.0363(12) 0.053(6) Uani 1 1 d . . . . .
H80 H 0.4638 -0.0280 -0.0848 0.080 Uiso 1 1 calc R U . . .
H80A H 0.4215 0.0044 -0.0446 0.080 Uiso 1 1 calc R U . . .
H80B H 0.4005 -0.0361 -0.0245 0.080 Uiso 1 1 calc R U . . .
C81 C 0.9140(11) 0.0338(4) 0.1734(10) 0.029(4) Uani 1 1 d . . . . .
H81 H 0.9362 0.0321 0.1227 0.035 Uiso 1 1 calc R U . . .
H81A H 0.9615 0.0305 0.2178 0.035 Uiso 1 1 calc R U . . .
C82 C 0.8655(11) 0.0864(5) 0.2855(12) 0.035(5) Uani 1 1 d . . . . .
C83 C 0.7904(14) 0.0905(7) 0.3080(12) 0.054(6) Uani 1 1 d . . . . .
H83 H 0.7411 0.0893 0.2690 0.065 Uiso 1 1 calc R U . . .
C84 C 0.7848(16) 0.0962(7) 0.3855(15) 0.069(8) Uani 1 1 d . . . . .
H84 H 0.7315 0.0992 0.4002 0.083 Uiso 1 1 calc R U . . .
C85 C 0.8526(19) 0.0978(7) 0.4415(13) 0.067(8) Uani 1 1 d . . . . .
H85 H 0.8471 0.1008 0.4960 0.080 Uiso 1 1 calc R U . . .
C86 C 0.9302(16) 0.0952(7) 0.4214(14) 0.064(7) Uani 1 1 d . . . . .
H86 H 0.9788 0.0982 0.4607 0.077 Uiso 1 1 calc R U . . .
C87 C 0.9366(14) 0.0880(6) 0.3425(12) 0.051(6) Uani 1 1 d . . . . .
H87 H 0.9897 0.0842 0.3279 0.062 Uiso 1 1 calc R U . . .
C88 C 0.9532(11) 0.1075(5) 0.1561(11) 0.035(5) Uani 1 1 d . . . . .
C89 C 0.9293(12) 0.1389(4) 0.1093(10) 0.026(4) Uani 1 1 d . . . . .
H89 H 0.8723 0.1453 0.0942 0.031 Uiso 1 1 calc R U . . .
C90 C 0.9896(13) 0.1588(5) 0.0875(13) 0.045(5) Uani 1 1 d . . . . .
H90 H 0.9739 0.1793 0.0554 0.054 Uiso 1 1 calc R U . . .
C91 C 1.0725(12) 0.1514(5) 0.1088(11) 0.037(5) Uani 1 1 d . . . . .
H91 H 1.1134 0.1665 0.0924 0.044 Uiso 1 1 calc R U . . .
C92 C 1.0956(12) 0.1216(5) 0.1543(12) 0.046(5) Uani 1 1 d . . . . .
H92 H 1.1529 0.1159 0.1696 0.056 Uiso 1 1 calc R U . . .
C93 C 1.0355(10) 0.1000(5) 0.1777(11) 0.032(4) Uani 1 1 d . . . . .
H93 H 1.0521 0.0795 0.2096 0.038 Uiso 1 1 calc R U . . .
C94 C 0.8960(12) -0.0394(4) 0.1389(12) 0.034(5) Uani 1 1 d . . . . .
C95 C 0.9558(13) -0.0576(5) 0.1896(19) 0.070(8) Uani 1 1 d . . . . .
H95 H 0.9659 -0.0516 0.2448 0.084 Uiso 1 1 calc R U . . .
C96 C 1.0036(15) -0.0857(7) 0.1615(18) 0.071(8) Uani 1 1 d . . . . .
H96 H 1.0449 -0.0986 0.1967 0.085 Uiso 1 1 calc R U . . .
C97 C 0.9870(17) -0.0925(7) 0.0837(18) 0.069(8) Uani 1 1 d . . . . .
H97 H 1.0177 -0.1108 0.0630 0.083 Uiso 1 1 calc R U . . .
C98 C 0.9261(18) -0.0739(6) 0.0301(17) 0.068(8) Uani 1 1 d . . . . .
H98 H 0.9156 -0.0798 -0.0252 0.081 Uiso 1 1 calc R U . . .
C99 C 0.8825(14) -0.0473(6) 0.0595(15) 0.053(6) Uani 1 1 d . . . . .
H99 H 0.8421 -0.0341 0.0239 0.063 Uiso 1 1 calc R U . . .
C100 C 0.8371(11) -0.0120(5) 0.2768(12) 0.032(4) Uani 1 1 d . . . . .
C101 C 0.7683(12) -0.0305(6) 0.2993(15) 0.056(6) Uani 1 1 d . . . . .
H101 H 0.7230 -0.0369 0.2586 0.067 Uiso 1 1 calc R U . . .
C102 C 0.7640(14) -0.0395(6) 0.3762(13) 0.044(5) Uani 1 1 d . U . . .
H102 H 0.7163 -0.0516 0.3881 0.052 Uiso 1 1 calc R U . . .
C103 C 0.8259(16) -0.0315(5) 0.4340(15) 0.057(7) Uani 1 1 d . . . . .
H103 H 0.8225 -0.0381 0.4874 0.069 Uiso 1 1 calc R U . . .
C104 C 0.8943(17) -0.0139(7) 0.4192(16) 0.069(8) Uani 1 1 d . . . . .
H104 H 0.9377 -0.0081 0.4622 0.083 Uiso 1 1 calc R U . . .
C105 C 0.9016(14) -0.0041(5) 0.3390(13) 0.049(6) Uani 1 1 d . . . . .
H105 H 0.9503 0.0077 0.3286 0.058 Uiso 1 1 calc R U . . .
Au7 Au 0.80639(4) 0.83741(2) 0.41917(4) 0.02772(17) Uani 1 1 d . . . . .
Au8 Au 0.77109(4) 0.75720(2) 0.40830(4) 0.02642(16) Uani 1 1 d . . . . .
Pd4 Pd 0.99148(8) 0.78494(3) 0.45139(8) 0.0269(3) Uani 1 1 d . . . . .
S7 S 0.9378(3) 0.83474(12) 0.4994(3) 0.0298(10) Uani 1 1 d . . . . .
S8 S 0.8975(3) 0.74667(11) 0.4913(3) 0.0267(10) Uani 1 1 d . . . . .
P7 P 0.6794(3) 0.84671(12) 0.3419(3) 0.0250(10) Uani 1 1 d . . . . .
P8 P 0.6423(3) 0.76503(12) 0.3332(3) 0.0247(10) Uani 1 1 d . . . . .
O13 O 1.1937(10) 0.8981(4) 0.4772(12) 0.085(6) Uani 1 1 d . . . . .
O14 O 1.1473(13) 0.8786(6) 0.3570(13) 0.098(7) Uani 1 1 d . . . . .
O15 O 1.1098(8) 0.6720(4) 0.4091(10) 0.063(4) Uani 1 1 d . . . . .
O16 O 0.9947(9) 0.6524(4) 0.3314(10) 0.060(4) Uani 1 1 d . . . . .
N7 N 1.0786(9) 0.8184(4) 0.4180(10) 0.036(4) Uani 1 1 d . . . . .
H7A H 1.1284 0.8067 0.4243 0.043 Uiso 1 1 calc R U . . .
H7B H 1.0635 0.8236 0.3651 0.043 Uiso 1 1 calc R U . . .
N8 N 1.0468(9) 0.7405(4) 0.4125(10) 0.038(4) Uani 1 1 d . . . . .
H8 H 1.0675 0.7461 0.3675 0.045 Uiso 1 1 calc R U . . .
H8A H 1.0904 0.7337 0.4506 0.045 Uiso 1 1 calc R U . . .
C106 C 1.0021(11) 0.8704(5) 0.4641(13) 0.041(5) Uani 1 1 d . . . . .
C107 C 1.0896(12) 0.8518(5) 0.4632(12) 0.044(5) Uani 1 1 d . . . . .
H107 H 1.1146 0.8459 0.5197 0.053 Uiso 1 1 calc R U . . .
C108 C 1.1518(12) 0.8776(5) 0.4290(16) 0.048(6) Uani 1 1 d . . . . .
C109 C 0.9653(11) 0.8833(5) 0.3804(11) 0.040(5) Uani 1 1 d . . . . .
H109 H 0.9072 0.8905 0.3791 0.061 Uiso 1 1 calc R U . . .
H110 H 0.9674 0.8639 0.3419 0.061 Uiso 1 1 calc R U . . .
H111 H 0.9975 0.9038 0.3664 0.061 Uiso 1 1 calc R U . . .
C110 C 1.0113(14) 0.9014(5) 0.5287(14) 0.062(6) Uani 1 1 d . . . . .
H112 H 1.0537 0.9185 0.5180 0.093 Uiso 1 1 calc R U . . .
H113 H 1.0280 0.8912 0.5823 0.093 Uiso 1 1 calc R U . . .
H114 H 0.9577 0.9138 0.5258 0.093 Uiso 1 1 calc R U . . .
C111 C 0.9406(11) 0.7017(5) 0.4614(11) 0.034(5) Uani 1 1 d . . . . .
C112 C 0.9860(12) 0.7091(4) 0.3943(11) 0.035(4) Uani 1 1 d . . . . .
H115 H 0.9442 0.7152 0.3458 0.042 Uiso 1 1 calc R U . . .
C113 C 1.0363(12) 0.6746(5) 0.3748(14) 0.043(5) Uani 1 1 d . . . . .
C114 C 0.8677(12) 0.6773(4) 0.4399(11) 0.040(5) Uani 1 1 d . . . . .
H116 H 0.8340 0.6852 0.3893 0.060 Uiso 1 1 calc R U . . .
H117 H 0.8336 0.6779 0.4822 0.060 Uiso 1 1 calc R U . . .
H118 H 0.8875 0.6529 0.4340 0.060 Uiso 1 1 calc R U . . .
C115 C 0.9966(12) 0.6889(5) 0.5420(12) 0.051(5) Uani 1 1 d . . . . .
H119 H 0.9627 0.6878 0.5844 0.076 Uiso 1 1 calc R U . . .
H120 H 1.0426 0.7059 0.5573 0.076 Uiso 1 1 calc R U . . .
H121 H 1.0193 0.6652 0.5343 0.076 Uiso 1 1 calc R U . . .
C116 C 0.6032(10) 0.8099(5) 0.3448(10) 0.029(4) Uani 1 1 d . . . . .
H122 H 0.5828 0.8111 0.3964 0.035 Uiso 1 1 calc R U . . .
H123 H 0.5548 0.8141 0.3018 0.035 Uiso 1 1 calc R U . . .
C117 C 0.6815(10) 0.8557(5) 0.2375(11) 0.029(4) Uani 1 1 d . . . . .
C118 C 0.7540(12) 0.8719(5) 0.2197(11) 0.036(5) Uani 1 1 d . . . . .
H124 H 0.7994 0.8773 0.2612 0.044 Uiso 1 1 calc R U . . .
C119 C 0.7587(15) 0.8800(6) 0.1405(14) 0.056(7) Uani 1 1 d . . . . .
H125 H 0.8077 0.8906 0.1276 0.068 Uiso 1 1 calc R U . . .
C120 C 0.6945(15) 0.8728(6) 0.0829(14) 0.050(6) Uani 1 1 d . U . . .
H126 H 0.6989 0.8784 0.0292 0.060 Uiso 1 1 calc R U . . .
C121 C 0.6223(17) 0.8577(6) 0.0983(13) 0.058(7) Uani 1 1 d . . . . .
H127 H 0.5762 0.8537 0.0566 0.069 Uiso 1 1 calc R U . . .
C122 C 0.6189(13) 0.8484(5) 0.1770(12) 0.041(5) Uani 1 1 d . . . . .
H128 H 0.5707 0.8365 0.1884 0.049 Uiso 1 1 calc R U . . .
C123 C 0.6261(11) 0.8841(5) 0.3774(12) 0.039(5) Uani 1 1 d . . . . .
C124 C 0.5726(13) 0.9068(5) 0.3214(12) 0.041(5) Uani 1 1 d . . . . .
H129 H 0.5670 0.9038 0.2651 0.049 Uiso 1 1 calc R U . . .
C125 C 0.5287(12) 0.9340(6) 0.3563(17) 0.057(7) Uani 1 1 d . . . . .
H130 H 0.4912 0.9491 0.3224 0.069 Uiso 1 1 calc R U . . .
C126 C 0.5398(14) 0.9389(6) 0.4404(17) 0.060(7) Uani 1 1 d . . . . .
H131 H 0.5109 0.9574 0.4626 0.072 Uiso 1 1 calc R U . . .
C127 C 0.5921(13) 0.9168(6) 0.4886(13) 0.046(5) Uani 1 1 d . . . . .
H132 H 0.5974 0.9195 0.5450 0.055 Uiso 1 1 calc R U . . .
C128 C 0.6366(12) 0.8913(5) 0.4594(11) 0.034(5) Uani 1 1 d . . . . .
H133 H 0.6761 0.8778 0.4952 0.041 Uiso 1 1 calc R U . . .
C129 C 0.5612(10) 0.7371(5) 0.3603(10) 0.027(4) Uani 1 1 d . . . . .
C130 C 0.4832(11) 0.7489(5) 0.3606(10) 0.033(4) Uani 1 1 d . . . . .
H134 H 0.4702 0.7732 0.3472 0.040 Uiso 1 1 calc R U . . .
C131 C 0.4217(12) 0.7269(6) 0.3796(12) 0.046(5) Uani 1 1 d . . . . .
H135 H 0.3665 0.7357 0.3763 0.055 Uiso 1 1 calc R U . . .
C132 C 0.4400(12) 0.6915(5) 0.4037(12) 0.039(5) Uani 1 1 d . . . . .
H136 H 0.3990 0.6765 0.4202 0.047 Uiso 1 1 calc R U . . .
C133 C 0.5175(12) 0.6796(5) 0.4025(11) 0.037(5) Uani 1 1 d . . . . .
H137 H 0.5312 0.6555 0.4166 0.044 Uiso 1 1 calc R U . . .
C134 C 0.5799(11) 0.7027(5) 0.3804(11) 0.033(5) Uani 1 1 d . . . . .
H138 H 0.6345 0.6938 0.3798 0.039 Uiso 1 1 calc R U . . .
C135 C 0.6386(11) 0.7570(5) 0.2284(11) 0.031(4) Uani 1 1 d . . . . .
C136 C 0.7095(15) 0.7473(6) 0.1997(15) 0.061(7) Uani 1 1 d . . . . .
H139 H 0.7600 0.7460 0.2371 0.073 Uiso 1 1 calc R U . . .
C137 C 0.7130(18) 0.7389(7) 0.1187(13) 0.068(8) Uani 1 1 d . . . . .
H140 H 0.7626 0.7312 0.1013 0.082 Uiso 1 1 calc R U . . .
C138 C 0.638(2) 0.7430(7) 0.0674(14) 0.072(8) Uani 1 1 d . . . . .
H141 H 0.6370 0.7393 0.0118 0.086 Uiso 1 1 calc R U . . .
C139 C 0.5671(18) 0.7518(6) 0.0912(13) 0.065(8) Uani 1 1 d . . . . .
H142 H 0.5171 0.7537 0.0533 0.078 Uiso 1 1 calc R U . . .
C140 C 0.5661(14) 0.7586(6) 0.1751(14) 0.055(6) Uani 1 1 d . . . . .
H143 H 0.5153 0.7642 0.1927 0.066 Uiso 1 1 calc R U . . .
O17 O 0.2604(10) 0.6994(5) 0.4958(11) 0.079(5) Uani 1 1 d . . . . .
O18 O 0.3936(10) 0.6815(4) 0.6190(13) 0.082(6) Uani 1 1 d . . . . .
O19 O 0.7567(13) 0.6647(5) 0.9812(12) 0.098(7) Uani 1 1 d . . . . .
O20 O 0.4226(9) 0.6120(4) 0.6983(9) 0.064(4) Uani 1 1 d . . . . .
O21 O 0.7095(12) 0.6300(5) 0.3376(10) 0.105(7) Uani 1 1 d D . . . .
O22 O 0.3824(12) 0.5374(5) 0.6896(17) 0.130(9) Uani 1 1 d . . . . .
O23 O 0.5500(9) 0.5333(4) 0.7093(9) 0.063(4) Uani 1 1 d . . . . .
O24 O 0.6551(13) 0.4931(5) 0.6358(15) 0.125(9) Uani 1 1 d . . . . .
O25 O 0.6837(17) 0.5124(8) 0.4940(17) 0.184(13) Uani 1 1 d . . . . .
O26 O 0.5676(15) 0.4798(7) 0.3867(17) 0.151(10) Uani 1 1 d . . . . .
O27 O 0.5866(13) 0.4123(5) 0.4245(13) 0.107(7) Uani 1 1 d . . . . .
O28 O 0.6646(10) 0.4191(5) 0.5929(13) 0.099(7) Uani 1 1 d . . . . .
O29 O 0.6362(9) 0.3913(4) 0.7440(10) 0.069(5) Uani 1 1 d . . . . .
O30 O 0.8039(9) 0.3771(4) 0.7901(9) 0.067(4) Uani 1 1 d . . . . .
O31 O 0.5896(9) 0.3201(4) 0.7636(11) 0.078(5) Uani 1 1 d . . . . .
O32 O 0.8245(12) 0.3225(5) 0.9040(10) 0.097(6) Uani 1 1 d . . . . .
O33 O 0.1850(17) 0.6237(10) 0.3413(17) 0.180(14) Uani 1 1 d . . . . .
O34 O 0.7322(10) 0.2918(5) 0.6971(10) 0.089(6) Uani 1 1 d . . . . .
O35 O 0.7651(8) 0.2751(4) 0.5470(9) 0.056(4) Uani 1 1 d . . . . .
O36 O 0.2918(15) 0.2126(6) 0.1390(17) 0.136(10) Uani 1 1 d . . . . .
O37 O 0.3043(9) 0.0965(4) 0.0816(9) 0.063(4) Uani 1 1 d . . . . .
O38 O 0.2226(18) 0.0385(7) 0.2725(17) 0.060(8) Uiso 0.5 1 d . . P A 2
O39 O 0.2724(10) 0.0283(4) 0.0211(10) 0.080(5) Uani 1 1 d . . . . .
O40 O 0.2157(13) 0.9798(8) 0.8973(14) 0.132(9) Uani 1 1 d . . . . .
O41 O 0.3866(11) 0.9947(5) 0.7514(12) 0.093(6) Uani 1 1 d . . . . .
O42 O 0.1993(11) 0.9471(6) 0.1445(13) 0.103(7) Uani 1 1 d . . . . .
O43 O 0.3189(13) 0.9373(5) 0.8107(14) 0.104(7) Uani 1 1 d . . . . .
O44 O 0.1915(11) 0.9225(5) 0.9952(13) 0.099(6) Uani 1 1 d . . . . .
O45 O 0.3467(11) 0.8890(4) 0.0363(11) 0.084(5) Uani 1 1 d . . . . .
O46 O 0.1001(11) 0.8603(5) 0.9505(12) 0.082(6) Uani 1 1 d . . . . .
O47 O 0.1760(14) 0.9008(7) 0.7163(13) 0.126(9) Uani 1 1 d . . . . .
O48 O 0.1262(10) 0.8452(5) 0.7970(11) 0.087(6) Uani 1 1 d . . . . .
O49 O 0.2750(12) 0.8707(5) 0.6208(12) 0.089(6) Uani 1 1 d . . . . .
O50 O 0.3889(13) 0.8745(6) 0.8862(14) 0.117(8) Uani 1 1 d . . . . .
O51 O 0.3486(14) 0.8171(5) 0.0862(14) 0.116(8) Uani 1 1 d . . . . .
O52 O 0.359(3) 0.7713(12) 0.933(3) 0.15(2) Uiso 0.5 1 d D . P B 1
O53 O 0.5676(15) 0.7623(7) 0.8278(11) 0.126(9) Uani 1 1 d . . . . .
O54 O 0.9547(18) 0.0839(6) 0.6556(16) 0.170(13) Uani 1 1 d . . . . .
O55 O 0.2365(13) 0.0300(5) 0.7188(12) 0.099(6) Uani 1 1 d . . . . .
O56 O 0.1370(16) 0.9731(6) 0.6499(18) 0.158(11) Uani 1 1 d . . . . .
O57 O 0.8867(11) 0.6683(6) 0.1133(12) 0.093(7) Uani 1 1 d . . . . .
O58 O 0.8413(11) 0.6354(5) 0.2515(10) 0.097(6) Uani 1 1 d . . . . .
O59 O 0.9580(9) 0.3170(4) 0.7584(9) 0.056(4) Uani 1 1 d . . . . .
C141 C 1.0369(15) 0.3180(5) 0.8104(14) 0.059(6) Uani 1 1 d . . . . .
H144 H 1.0286 0.3129 0.8658 0.070 Uiso 1 1 calc R U . . .
H145 H 1.0606 0.3424 0.8096 0.070 Uiso 1 1 calc R U . . .
C142 C 1.0974(16) 0.2918(7) 0.7874(16) 0.078(8) Uani 1 1 d . . . . .
H146 H 1.1502 0.2936 0.8248 0.117 Uiso 1 1 calc R U . . .
H147 H 1.0748 0.2676 0.7892 0.117 Uiso 1 1 calc R U . . .
H148 H 1.1068 0.2970 0.7331 0.117 Uiso 1 1 calc R U . . .
O60 O 0.106(3) 0.0031(11) 0.217(3) 0.108(13) Uiso 0.5 1 d . . P C 1
O61 O 0.118(3) 0.0681(13) 0.504(3) 0.135(17) Uiso 0.5 1 d . . P D 1
O62 O 0.118(3) 0.0088(11) 0.135(3) 0.111(13) Uiso 0.5 1 d . . P E 2
O63 O 0.108(3) 0.9582(13) 0.350(3) 0.147(18) Uiso 0.5 1 d . . P F 2
O64 O 0.511(3) 0.8244(12) 0.888(3) 0.111(14) Uiso 0.5 1 d . . P G 1
O65 O 1.009(2) 0.0244(10) 0.602(2) 0.085(11) Uiso 0.5 1 d . . P H 2
O66 O 0.7496(16) 0.5699(5) 0.4094(15) 0.050(7) Uiso 0.5 1 d D . P I 2
O67 O 0.171(2) 0.9720(9) 0.493(2) 0.077(10) Uiso 0.5 1 d . . P J 1
O68 O 0.2888(13) 0.8111(8) 0.8148(15) 0.195(17) Uani 1 1 d D . . . .

loop_
_atom_site_aniso_label
_atom_site_aniso_U_11
_atom_site_aniso_U_22
_atom_site_aniso_U_33
_atom_site_aniso_U_23
_atom_site_aniso_U_13
_atom_site_aniso_U_12
Au1 0.0239(4) 0.0252(4) 0.0340(4) -0.0004(3) 0.0044(3) 0.0015(3)
Au2 0.0249(4) 0.0307(4) 0.0461(5) 0.0012(4) 0.0005(3) -0.0017(3)
Pd1 0.0332(8) 0.0348(9) 0.0365(8) 0.0018(7) 0.0087(7) -0.0014(7)
S1 0.030(2) 0.030(2) 0.032(2) -0.0028(19) 0.004(2) 0.005(2)
S2 0.032(3) 0.040(3) 0.035(3) 0.001(2) 0.001(2) 0.002(2)
P1 0.019(2) 0.024(2) 0.034(3) 0.000(2) 0.0015(19) -0.0007(19)
P2 0.028(3) 0.021(2) 0.045(3) -0.006(2) 0.000(2) -0.005(2)
O1 0.064(10) 0.040(8) 0.084(12) -0.005(8) 0.027(9) 0.004(8)
O2 0.139(17) 0.050(9) 0.125(15) -0.035(10) 0.116(14) -0.028(11)
N1 0.081(14) 0.034(9) 0.065(12) -0.017(8) 0.062(11) -0.015(9)
N2 0.061(12) 0.063(13) 0.057(12) -0.018(10) 0.014(10) 0.014(10)
C1 0.039(11) 0.037(11) 0.042(11) -0.016(9) 0.012(9) -0.012(9)
C2 0.045(12) 0.027(9) 0.032(10) 0.000(8) 0.019(9) 0.010(9)
O3 0.048(10) 0.084(12) 0.069(11) 0.006(10) 0.021(9) -0.020(9)
C3 0.056(14) 0.048(14) 0.047(13) -0.012(11) 0.007(11) 0.000(12)
O4 0.081(13) 0.055(10) 0.122(16) 0.000(10) 0.048(12) -0.010(10)
C4 0.15(3) 0.11(2) 0.08(2) -0.077(18) -0.069(19) 0.07(2)
C5 0.09(2) 0.058(16) 0.23(4) -0.08(2) 0.11(3) -0.035(16)
C6 0.021(10) 0.047(12) 0.049(12) 0.004(10) -0.011(9) -0.014(9)
C7 0.029(11) 0.040(11) 0.056(13) 0.018(10) 0.005(9) -0.007(9)
C8 0.069(17) 0.061(15) 0.046(13) -0.020(12) 0.005(12) 0.015(14)
C9 0.052(15) 0.050(14) 0.13(2) -0.009(15) 0.038(16) -0.022(12)
C10 0.038(13) 0.107(19) 0.042(12) 0.003(13) -0.008(10) 0.006(13)
C11 0.030(10) 0.017(9) 0.045(11) 0.002(8) 0.015(9) 0.011(8)
C12 0.029(10) 0.023(9) 0.028(9) 0.003(8) -0.005(8) 0.003(8)
C13 0.049(12) 0.025(10) 0.039(11) -0.003(8) 0.011(10) -0.014(9)
C14 0.070(16) 0.044(13) 0.061(15) -0.007(11) 0.039(14) -0.033(12)
C15 0.070(11) 0.040(9) 0.038(9) 0.018(8) 0.002(9) -0.011(9)
C16 0.035(12) 0.034(11) 0.077(17) 0.001(11) -0.032(12) -0.007(9)
C17 0.055(14) 0.036(12) 0.062(15) 0.005(11) 0.001(12) -0.020(10)
C18 0.032(10) 0.028(9) 0.020(8) 0.011(7) -0.004(7) -0.015(8)
C19 0.029(11) 0.029(10) 0.104(19) -0.008(11) 0.019(12) -0.005(9)
C20 0.068(18) 0.057(15) 0.11(2) 0.037(15) -0.005(16) -0.028(14)
C21 0.036(14) 0.12(2) 0.060(16) 0.011(16) -0.005(12) -0.023(15)
C22 0.046(14) 0.071(17) 0.065(16) 0.004(13) 0.032(12) -0.022(13)
C23 0.043(13) 0.065(15) 0.060(15) -0.017(12) 0.025(11) -0.011(12)
C24 0.016(9) 0.029(10) 0.049(12) -0.005(9) 0.013(8) 0.004(8)
C25 0.054(16) 0.031(12) 0.15(3) 0.015(15) -0.013(17) 0.007(11)
C26 0.08(2) 0.031(14) 0.17(3) -0.018(17) -0.02(2) 0.005(13)
C27 0.051(14) 0.023(11) 0.090(18) 0.002(11) 0.020(13) -0.018(10)
C28 0.041(14) 0.046(14) 0.093(19) -0.003(14) 0.019(13) -0.019(12)
C29 0.034(12) 0.034(11) 0.065(15) -0.006(11) -0.001(11) 0.000(9)
C30 0.043(12) 0.011(8) 0.076(15) -0.002(9) -0.005(11) -0.006(8)
C31 0.051(13) 0.034(11) 0.038(11) 0.001(9) 0.013(10) -0.012(10)
C32 0.059(15) 0.058(15) 0.057(15) -0.022(12) 0.008(13) -0.013(12)
C33 0.11(2) 0.050(15) 0.035(12) -0.008(11) 0.034(14) -0.037(15)
C34 0.066(11) 0.027(9) 0.058(11) 0.023(8) 0.008(9) -0.012(9)
C35 0.044(13) 0.021(10) 0.098(19) 0.027(12) 0.014(13) 0.001(9)
Au3 0.0215(4) 0.0295(4) 0.0341(4) -0.0023(3) 0.0002(3) -0.0010(3)
Au4 0.0209(3) 0.0244(4) 0.0280(3) 0.0012(3) 0.0041(3) 0.0020(3)
Pd2 0.0186(7) 0.0305(8) 0.0292(7) -0.0029(6) 0.0058(6) 0.0007(6)
S3 0.022(2) 0.032(2) 0.031(2) 0.000(2) 0.0042(19) 0.0011(19)
S4 0.023(2) 0.023(2) 0.028(2) -0.0023(18) 0.0052(18) 0.0041(18)
P3 0.025(2) 0.024(2) 0.033(3) -0.004(2) 0.001(2) -0.0021(19)
P4 0.025(2) 0.021(2) 0.031(2) -0.002(2) 0.0020(19) 0.0012(19)
O5 0.027(8) 0.065(9) 0.059(9) -0.010(8) 0.015(7) -0.007(7)
O6 0.041(9) 0.086(12) 0.048(9) 0.002(8) 0.023(7) -0.015(8)
O7 0.031(7) 0.032(7) 0.071(10) -0.006(7) 0.005(7) 0.006(6)
O8 0.039(8) 0.042(7) 0.043(8) -0.021(6) 0.002(6) 0.011(6)
N3 0.025(8) 0.034(9) 0.040(9) 0.000(7) 0.015(7) -0.003(7)
N4 0.018(8) 0.060(11) 0.047(10) 0.011(9) 0.006(7) -0.002(8)
C36 0.028(10) 0.037(11) 0.047(11) -0.007(10) 0.007(9) 0.012(9)
C37 0.035(11) 0.039(10) 0.028(9) 0.003(8) 0.007(8) -0.012(9)
C38 0.008(9) 0.043(11) 0.060(13) 0.006(10) 0.006(9) 0.007(8)
C39 0.025(10) 0.040(10) 0.081(16) 0.026(11) 0.022(10) 0.011(9)
C40 0.028(11) 0.044(12) 0.107(19) -0.034(13) 0.019(12) -0.009(10)
C41 0.041(11) 0.012(7) 0.027(9) 0.011(7) 0.016(8) 0.013(7)
C42 0.027(10) 0.024(9) 0.036(10) 0.006(8) 0.011(8) 0.003(8)
C43 0.030(11) 0.029(9) 0.042(11) -0.009(9) 0.003(9) -0.002(9)
C44 0.033(10) 0.012(7) 0.060(12) -0.016(8) 0.024(9) -0.006(7)
C45 0.075(15) 0.018(8) 0.043(11) 0.001(8) 0.019(11) 0.005(9)
C46 0.015(9) 0.029(10) 0.043(11) 0.003(9) 0.008(8) 0.005(8)
C47 0.018(7) 0.023(7) 0.020(7) 0.009(6) 0.013(6) -0.002(6)
C48 0.044(13) 0.034(11) 0.053(13) -0.013(10) 0.002(10) -0.026(10)
C49 0.034(12) 0.062(15) 0.054(14) -0.006(12) 0.015(11) -0.032(11)
C50 0.09(2) 0.043(14) 0.049(15) 0.001(11) 0.019(15) -0.021(14)
C51 0.10(2) 0.038(13) 0.044(13) 0.014(11) -0.024(14) -0.033(14)
C52 0.046(12) 0.041(11) 0.028(10) -0.010(9) 0.003(9) 0.006(10)
C53 0.041(12) 0.022(10) 0.063(14) 0.001(10) 0.001(11) -0.018(9)
C54 0.054(13) 0.038(11) 0.020(9) 0.002(8) 0.009(9) -0.015(10)
C55 0.054(14) 0.036(12) 0.038(11) -0.014(9) 0.016(10) -0.007(10)
C56 0.051(14) 0.036(12) 0.067(15) -0.007(11) 0.029(12) -0.001(11)
C57 0.056(15) 0.019(10) 0.14(2) -0.025(13) 0.042(16) -0.007(10)
C58 0.042(10) 0.037(9) 0.083(12) -0.016(9) 0.000(9) 0.017(8)
C59 0.022(9) 0.042(11) 0.028(9) -0.001(8) 0.003(8) 0.001(8)
C60 0.040(12) 0.041(11) 0.044(12) -0.024(10) 0.001(9) 0.007(10)
C61 0.035(13) 0.085(18) 0.062(15) -0.017(13) 0.010(11) 0.016(13)
C62 0.046(14) 0.060(14) 0.056(14) 0.007(12) 0.012(11) -0.002(12)
C63 0.036(9) 0.048(9) 0.048(9) -0.016(8) 0.005(8) -0.024(8)
C64 0.041(12) 0.041(11) 0.038(11) 0.003(9) 0.005(9) -0.012(9)
C65 0.030(10) 0.019(8) 0.026(9) -0.010(7) -0.010(8) -0.003(8)
C66 0.033(10) 0.030(10) 0.030(10) 0.000(8) 0.009(8) -0.010(8)
C67 0.069(15) 0.019(10) 0.050(13) -0.004(9) 0.026(12) -0.018(10)
C68 0.070(16) 0.038(12) 0.039(12) -0.015(10) 0.005(12) -0.023(11)
C69 0.076(17) 0.041(13) 0.055(15) 0.015(11) -0.031(13) -0.029(13)
C70 0.053(13) 0.042(12) 0.035(11) 0.006(9) -0.002(10) -0.004(10)
Au5 0.0212(4) 0.0246(4) 0.0424(4) 0.0043(3) 0.0009(3) 0.0013(3)
Au6 0.0219(4) 0.0269(4) 0.0441(4) -0.0001(3) 0.0013(3) -0.0003(3)
Pd3 0.0223(7) 0.0319(7) 0.0350(8) 0.0029(6) 0.0031(6) -0.0008(6)
S5 0.029(2) 0.028(2) 0.032(2) -0.0008(19) -0.001(2) 0.0041(19)
S6 0.027(3) 0.036(3) 0.045(3) 0.001(2) 0.002(2) 0.001(2)
P5 0.021(2) 0.025(2) 0.033(3) 0.008(2) 0.001(2) 0.0001(19)
P6 0.022(2) 0.022(2) 0.043(3) 0.001(2) 0.002(2) 0.0001(19)
O9 0.25(3) 0.068(10) 0.068(13) 0.024(9) 0.056(15) 0.084(15)
O10 0.169(19) 0.051(9) 0.115(15) 0.011(9) 0.105(15) 0.036(12)
O11 0.060(11) 0.060(10) 0.105(15) 0.022(10) 0.026(11) -0.014(9)
O12 0.057(10) 0.055(9) 0.070(10) 0.031(8) 0.003(8) -0.020(8)
N5 0.021(8) 0.041(9) 0.050(10) -0.021(8) 0.023(7) -0.008(7)
N6 0.023(9) 0.045(10) 0.053(10) 0.010(8) 0.002(8) -0.002(7)
C71 0.055(13) 0.040(11) 0.023(9) 0.004(8) 0.013(9) -0.003(10)
C72 0.025(10) 0.039(9) 0.057(13) 0.002(9) 0.016(9) 0.007(8)
C73 0.074(18) 0.064(13) 0.057(14) -0.006(11) 0.016(12) 0.010(13)
C74 0.038(11) 0.044(11) 0.048(12) -0.018(10) 0.007(9) 0.003(9)
C75 0.064(16) 0.030(11) 0.15(3) 0.037(14) 0.041(17) 0.006(11)
C76 0.032(11) 0.023(10) 0.066(14) 0.006(10) -0.003(10) -0.003(8)
C77 0.011(9) 0.039(10) 0.066(14) 0.014(10) 0.000(9) -0.006(8)
C78 0.048(14) 0.064(15) 0.037(12) 0.009(11) -0.001(10) -0.013(12)
C79 0.029(11) 0.039(10) 0.070(15) -0.007(10) 0.014(10) -0.003(9)
C80 0.030(11) 0.045(11) 0.070(15) -0.002(10) -0.031(10) -0.018(9)
C81 0.042(11) 0.018(8) 0.027(9) 0.008(7) 0.001(8) 0.003(8)
C82 0.028(10) 0.028(10) 0.047(12) -0.004(9) 0.004(9) -0.007(8)
C83 0.055(14) 0.084(17) 0.027(11) 0.009(11) 0.016(10) 0.011(13)
C84 0.063(16) 0.09(2) 0.061(16) 0.016(15) 0.040(14) 0.021(15)
C85 0.11(2) 0.064(16) 0.022(11) 0.008(10) 0.010(14) -0.017(16)
C86 0.069(17) 0.071(18) 0.041(13) -0.011(12) -0.021(12) -0.020(14)
C87 0.060(14) 0.059(14) 0.033(11) 0.010(11) 0.002(10) -0.018(12)
C88 0.036(11) 0.025(10) 0.038(11) -0.011(8) -0.008(9) -0.010(8)
C89 0.039(10) 0.020(8) 0.022(8) 0.010(7) 0.016(8) 0.001(8)
C90 0.050(13) 0.030(11) 0.049(12) -0.008(9) -0.011(11) 0.000(10)
C91 0.048(12) 0.026(10) 0.041(11) -0.004(9) 0.018(10) -0.017(9)
C92 0.032(11) 0.038(11) 0.062(14) 0.014(10) -0.014(10) -0.013(9)
C93 0.024(10) 0.030(9) 0.042(11) 0.001(8) 0.008(8) -0.005(8)
C94 0.048(12) 0.009(8) 0.047(12) -0.006(8) 0.014(10) -0.001(8)
C95 0.027(12) 0.029(11) 0.15(3) -0.004(14) -0.001(14) 0.002(10)
C96 0.046(15) 0.068(17) 0.10(2) -0.019(16) 0.012(15) 0.011(13)
C97 0.077(19) 0.049(15) 0.10(2) -0.008(15) 0.065(18) -0.012(14)
C98 0.10(2) 0.034(13) 0.083(19) -0.015(13) 0.050(18) 0.002(14)
C99 0.057(15) 0.033(12) 0.073(17) -0.003(11) 0.026(13) -0.011(11)
C100 0.033(11) 0.019(9) 0.051(12) 0.001(9) 0.022(10) -0.007(8)
C101 0.028(11) 0.047(13) 0.089(19) -0.008(13) 0.001(12) -0.012(10)
C102 0.052(10) 0.042(9) 0.045(10) 0.011(8) 0.029(9) -0.004(8)
C103 0.086(18) 0.031(11) 0.062(15) 0.016(11) 0.033(14) -0.015(12)
C104 0.081(19) 0.055(16) 0.064(17) 0.006(13) -0.007(15) 0.006(14)
C105 0.062(15) 0.037(12) 0.045(13) 0.000(10) 0.002(11) 0.010(11)
Au7 0.0207(4) 0.0251(4) 0.0366(4) -0.0006(3) 0.0027(3) -0.0031(3)
Au8 0.0199(3) 0.0253(4) 0.0335(4) 0.0036(3) 0.0029(3) -0.0010(3)
Pd4 0.0195(7) 0.0268(7) 0.0343(7) 0.0039(6) 0.0039(6) -0.0022(6)
S7 0.021(2) 0.029(2) 0.037(2) 0.003(2) 0.0012(19) -0.0017(19)
S8 0.024(2) 0.026(2) 0.030(2) 0.0026(18) 0.0047(19) -0.0002(18)
P7 0.022(2) 0.023(2) 0.030(2) 0.0005(19) 0.007(2) -0.0011(19)
P8 0.019(2) 0.023(2) 0.032(2) 0.000(2) 0.0021(19) 0.0016(18)
O13 0.050(10) 0.058(10) 0.138(17) 0.015(11) -0.012(11) -0.020(9)
O14 0.103(16) 0.111(17) 0.086(15) 0.007(13) 0.037(13) -0.057(14)
O15 0.020(8) 0.054(9) 0.115(14) 0.010(9) 0.010(8) 0.016(7)
O16 0.043(9) 0.048(8) 0.093(12) -0.024(9) 0.026(9) -0.001(7)
N7 0.018(8) 0.034(8) 0.058(10) 0.005(8) 0.014(7) -0.002(7)
N8 0.021(8) 0.041(9) 0.054(10) 0.011(8) 0.015(7) 0.002(7)
C106 0.023(10) 0.032(11) 0.073(15) 0.009(10) 0.025(10) 0.003(8)
C107 0.051(13) 0.040(11) 0.038(11) 0.003(9) -0.002(10) -0.002(10)
C108 0.016(10) 0.037(11) 0.089(18) 0.016(12) 0.003(11) -0.009(9)
C109 0.038(11) 0.038(10) 0.045(11) 0.015(9) 0.006(9) -0.020(9)
C110 0.052(15) 0.044(12) 0.095(19) -0.008(13) 0.023(14) -0.010(11)
C111 0.037(11) 0.022(9) 0.045(11) 0.017(8) 0.014(9) 0.006(8)
C112 0.042(12) 0.021(9) 0.043(11) -0.004(8) 0.011(9) -0.003(8)
C113 0.031(12) 0.023(10) 0.082(16) -0.003(10) 0.026(12) 0.006(9)
C114 0.058(13) 0.023(9) 0.045(11) -0.005(8) 0.022(10) 0.017(9)
C115 0.043(12) 0.038(11) 0.062(14) 0.004(10) -0.018(10) 0.004(9)
C116 0.017(9) 0.046(11) 0.021(8) 0.012(8) -0.004(7) 0.001(8)
C117 0.021(9) 0.026(9) 0.041(11) 0.013(8) 0.007(8) 0.002(8)
C118 0.039(11) 0.036(10) 0.037(10) 0.024(9) 0.015(9) 0.006(9)
C119 0.060(15) 0.053(13) 0.067(16) 0.032(12) 0.042(13) 0.014(12)
C120 0.064(11) 0.044(10) 0.049(10) -0.006(9) 0.028(9) 0.016(9)
C121 0.086(19) 0.052(14) 0.031(12) 0.013(11) 0.000(12) 0.010(13)
C122 0.043(12) 0.040(12) 0.040(11) -0.003(9) 0.005(10) -0.008(10)
C123 0.028(11) 0.039(12) 0.047(12) -0.001(10) -0.001(9) -0.013(9)
C124 0.053(13) 0.028(10) 0.039(11) -0.007(9) 0.000(10) -0.015(10)
C125 0.016(10) 0.047(13) 0.11(2) -0.007(14) 0.005(12) 0.009(9)
C126 0.039(13) 0.048(14) 0.10(2) -0.049(14) 0.020(14) -0.016(11)
C127 0.050(14) 0.055(14) 0.037(11) -0.009(11) 0.017(11) -0.008(12)
C128 0.053(13) 0.021(9) 0.029(10) -0.008(8) 0.006(9) -0.001(9)
C129 0.016(9) 0.025(10) 0.037(10) -0.001(8) -0.001(8) -0.003(7)
C130 0.038(11) 0.027(9) 0.038(10) 0.010(8) 0.012(9) -0.012(8)
C131 0.027(11) 0.055(13) 0.054(13) 0.001(11) -0.002(9) -0.003(10)
C132 0.036(12) 0.030(11) 0.047(12) 0.003(9) -0.004(10) -0.016(9)
C133 0.043(12) 0.017(9) 0.047(12) 0.014(8) -0.003(9) 0.002(8)
C134 0.017(9) 0.031(10) 0.047(11) -0.003(9) -0.004(8) -0.005(8)
C135 0.034(10) 0.023(9) 0.035(10) 0.001(8) 0.007(8) -0.008(8)
C136 0.055(15) 0.063(15) 0.060(15) 0.004(12) -0.003(12) -0.019(12)
C137 0.10(2) 0.087(19) 0.029(12) 0.001(12) 0.032(14) -0.009(16)
C138 0.11(2) 0.08(2) 0.030(13) -0.007(12) 0.023(15) -0.021(18)
C139 0.11(2) 0.035(13) 0.036(12) 0.003(10) -0.024(14) -0.028(14)
C140 0.058(14) 0.038(12) 0.067(15) -0.022(12) 0.006(12) -0.015(11)
O17 0.061(11) 0.082(12) 0.096(14) -0.003(11) 0.016(10) -0.005(10)
O18 0.054(11) 0.051(10) 0.134(18) 0.016(11) -0.002(11) -0.011(8)
O19 0.109(16) 0.099(15) 0.101(15) 0.006(12) 0.056(13) -0.010(13)
O20 0.047(9) 0.084(11) 0.064(10) -0.001(9) 0.016(8) -0.001(9)
O21 0.091(14) 0.154(18) 0.068(12) -0.029(12) 0.009(11) -0.037(14)
O22 0.064(13) 0.075(14) 0.25(3) -0.007(16) 0.019(16) -0.016(11)
O23 0.062(10) 0.075(11) 0.057(10) 0.021(8) 0.026(8) -0.002(9)
O24 0.118(17) 0.082(13) 0.20(2) -0.038(15) 0.097(18) -0.017(13)
O25 0.17(3) 0.22(3) 0.18(3) 0.07(2) 0.08(2) 0.12(2)
O26 0.12(2) 0.126(19) 0.21(3) -0.02(2) 0.05(2) 0.025(17)
O27 0.111(17) 0.089(13) 0.126(18) -0.003(13) 0.034(14) -0.005(12)
O28 0.048(11) 0.107(14) 0.155(19) 0.012(13) 0.052(12) 0.027(11)
O29 0.042(9) 0.057(9) 0.102(13) -0.011(9) -0.001(9) 0.011(7)
O30 0.049(9) 0.076(10) 0.077(11) -0.005(9) 0.010(8) 0.006(8)
O31 0.037(9) 0.064(10) 0.127(15) -0.023(10) -0.005(9) -0.011(8)
O32 0.106(15) 0.104(14) 0.074(13) 0.001(11) -0.006(11) 0.050(12)
O33 0.14(2) 0.26(4) 0.14(2) -0.02(2) 0.016(19) 0.10(2)
O34 0.057(11) 0.128(15) 0.079(13) -0.022(11) 0.005(9) 0.011(11)
O35 0.032(8) 0.073(10) 0.063(10) 0.005(8) 0.008(7) 0.000(7)
O36 0.122(19) 0.121(19) 0.18(3) 0.040(18) 0.078(19) 0.003(15)
O37 0.045(9) 0.090(11) 0.059(10) 0.002(9) 0.028(8) -0.007(8)
O39 0.065(11) 0.075(11) 0.089(13) -0.013(10) -0.022(10) 0.019(9)
O40 0.082(15) 0.20(3) 0.107(18) -0.049(18) -0.008(13) 0.029(16)
O41 0.061(11) 0.095(14) 0.114(16) -0.033(12) -0.007(11) -0.013(10)
O42 0.050(11) 0.120(16) 0.145(19) -0.011(14) 0.031(12) -0.010(11)
O43 0.083(14) 0.081(13) 0.136(19) 0.012(13) -0.013(13) -0.015(11)
O44 0.067(12) 0.083(12) 0.142(18) -0.002(12) 0.001(12) -0.023(10)
O45 0.079(12) 0.067(11) 0.103(15) -0.017(10) 0.011(11) -0.007(10)
O46 0.064(11) 0.078(12) 0.114(16) -0.004(11) 0.043(11) 0.006(10)
O47 0.125(19) 0.16(2) 0.089(15) -0.005(15) -0.003(14) 0.067(17)
O48 0.051(10) 0.096(13) 0.114(15) -0.018(12) 0.008(10) -0.040(10)
O49 0.101(15) 0.074(12) 0.099(15) -0.001(11) 0.039(12) 0.022(11)
O50 0.091(15) 0.112(17) 0.14(2) 0.016(15) -0.014(14) -0.028(13)
O51 0.129(18) 0.077(12) 0.16(2) 0.017(13) 0.067(16) 0.000(13)
O53 0.15(2) 0.16(2) 0.056(12) 0.059(13) -0.012(12) -0.064(17)
O54 0.23(3) 0.063(13) 0.17(2) -0.002(15) -0.11(2) -0.035(16)
O55 0.110(16) 0.081(13) 0.100(15) 0.004(11) 0.003(12) 0.025(12)
O56 0.12(2) 0.099(18) 0.23(3) 0.006(19) -0.03(2) -0.027(15)
O57 0.068(12) 0.105(15) 0.117(17) 0.026(13) 0.049(12) 0.012(12)
O58 0.082(13) 0.144(17) 0.067(12) -0.059(12) 0.024(10) -0.016(12)
O59 0.054(10) 0.062(10) 0.056(10) 0.004(8) 0.020(8) 0.002(8)
C141 0.076(17) 0.034(11) 0.066(15) 0.002(11) 0.013(14) -0.001(12)
C142 0.072(18) 0.075(18) 0.082(19) -0.015(15) 0.000(15) 0.013(15)
O68 0.064(14) 0.34(4) 0.18(3) -0.20(3) 0.029(15) 0.007(19)

loop_
_atom_type_symbol
_atom_type_description
_atom_type_scat_dispersion_real
_atom_type_scat_dispersion_imag
_atom_type_scat_source
C C 0.0033 0.0016 'International Tables Vol C Tables 4.2.6.8 and 6.1.1.4'
O O 0.0106 0.0060 'International Tables Vol C Tables 4.2.6.8 and 6.1.1.4'
N N 0.0061 0.0033 'International Tables Vol C Tables 4.2.6.8 and 6.1.1.4'
Au Au -2.0133 8.8022 'International Tables Vol C Tables 4.2.6.8 and 6.1.1.4'
Pd Pd -0.9988 1.0072 'International Tables Vol C Tables 4.2.6.8 and 6.1.1.4'
P P 0.1023 0.0942 'International Tables Vol C Tables 4.2.6.8 and 6.1.1.4'
S S 0.1246 0.1234 'International Tables Vol C Tables 4.2.6.8 and 6.1.1.4'
H H 0.0000 0.0000 'International Tables Vol C Tables 4.2.6.8 and 6.1.1.4'

loop_
_geom_angle_atom_site_label_1
_geom_angle_atom_site_label_2
_geom_angle_atom_site_label_3
_geom_angle
P1 Au1 S1 171.22(17)
P1 Au1 Au2 90.36(12)
S1 Au1 Au2 98.29(12)
P2 Au2 S2 176.68(19)
P2 Au2 Au1 89.11(12)
S2 Au2 Au1 92.20(13)
N1 Pd1 N2 93.2(7)
N1 Pd1 S1 83.7(5)
N2 Pd1 S1 172.7(5)
N1 Pd1 S2 173.0(6)
N2 Pd1 S2 85.5(5)
S1 Pd1 S2 98.41(18)
C1 S1 Pd1 99.7(6)
C1 S1 Au1 104.7(6)
Pd1 S1 Au1 97.60(18)
C6 S2 Pd1 98.5(7)
C6 S2 Au2 107.1(6)
Pd1 S2 Au2 100.11(18)
C12 P1 C11 103.8(8)
C12 P1 C18 107.0(8)
C11 P1 C18 107.7(8)
C12 P1 Au1 115.3(6)
C11 P1 Au1 114.3(6)
C18 P1 Au1 108.3(5)
C30 P2 C11 105.5(9)
C30 P2 C24 104.7(9)
C11 P2 C24 105.4(8)
C30 P2 Au2 111.3(7)
C11 P2 Au2 112.2(6)
C24 P2 Au2 116.8(6)
C2 N1 Pd1 116.9(11)
C7 N2 Pd1 115.7(13)
C4 C1 C5 115(2)
C4 C1 C2 108.3(18)
C5 C1 C2 111.9(18)
C4 C1 S1 112.4(14)
C5 C1 S1 106.1(14)
C2 C1 S1 103.0(12)
N1 C2 C3 111.2(15)
N1 C2 C1 108.5(15)
C3 C2 C1 112.8(16)
O2 C3 O1 124(2)
O2 C3 C2 117(2)
O1 C3 C2 119.1(19)
C10 C6 C9 114.9(19)
C10 C6 C7 109.7(18)
C9 C6 C7 111.4(18)
C10 C6 S2 106.5(14)
C9 C6 S2 107.3(15)
C7 C6 S2 106.6(12)
N2 C7 C6 109.8(16)
N2 C7 C8 111.8(17)
C6 C7 C8 111.1(16)
O4 C8 O3 128(3)
O4 C8 C7 116(2)
O3 C8 C7 115(2)
P2 C11 P1 114.2(9)
C13 C12 C17 119.7(19)
C13 C12 P1 120.5(14)
C17 C12 P1 119.8(16)
C12 C13 C14 120(2)
C15 C14 C13 118(2)
C16 C15 C14 123(2)
C15 C16 C17 119(2)
C12 C17 C16 120(2)
C19 C18 C23 120.6(18)
C19 C18 P1 117.3(16)
C23 C18 P1 122.1(14)
C20 C19 C18 120(2)
C19 C20 C21 120(2)
C22 C21 C20 119(2)
C21 C22 C23 123(2)
C22 C23 C18 117(2)
C29 C24 C25 119.5(19)
C29 C24 P2 120.0(14)
C25 C24 P2 120.4(16)
C24 C25 C26 120(2)
C27 C26 C25 116(2)
C28 C27 C26 123(2)
C27 C28 C29 120(2)
C24 C29 C28 121(2)
C35 C30 C31 119(2)
C35 C30 P2 122.4(18)
C31 C30 P2 118.9(15)
C32 C31 C30 121(2)
C33 C32 C31 118(2)
C32 C33 C34 123(2)
C33 C34 C35 121(2)
C30 C35 C34 118(2)
P3 Au3 S3 173.72(17)
P3 Au3 Au4 85.54(12)
S3 Au3 Au4 98.27(12)
P4 Au4 S4 173.26(17)
P4 Au4 Au3 93.36(12)
S4 Au4 Au3 90.11(11)
N4 Pd2 N3 92.9(6)
N4 Pd2 S4 84.2(4)
N3 Pd2 S4 177.1(4)
N4 Pd2 S3 175.2(4)
N3 Pd2 S3 85.3(4)
S4 Pd2 S3 97.51(16)
C36 S3 Pd2 101.1(6)
C36 S3 Au3 107.0(6)
Pd2 S3 Au3 99.35(17)
C41 S4 Pd2 101.7(5)
C41 S4 Au4 108.0(5)
Pd2 S4 Au4 102.62(18)
C46 P3 C47 107.5(8)
C46 P3 C53 102.6(9)
C47 P3 C53 106.1(9)
C46 P3 Au3 115.0(6)
C47 P3 Au3 109.4(5)
C53 P3 Au3 115.5(6)
C59 P4 C65 104.0(8)
C59 P4 C46 105.6(8)
C65 P4 C46 106.1(8)
C59 P4 Au4 115.0(6)
C65 P4 Au4 115.6(6)
C46 P4 Au4 109.8(5)
C37 N3 Pd2 114.0(11)
C42 N4 Pd2 115.6(11)
C39 C36 C37 112.3(16)
C39 C36 C40 110.3(18)
C37 C36 C40 109.8(15)
C39 C36 S3 113.9(13)
C37 C36 S3 105.1(13)
C40 C36 S3 105.0(13)
N3 C37 C36 113.5(15)
N3 C37 C38 112.4(15)
C36 C37 C38 110.1(14)
O5 C38 O6 129.2(18)
O5 C38 C37 117.6(18)
O6 C38 C37 113.2(16)
C42 C41 C45 113.3(14)
C42 C41 C44 109.9(14)
C45 C41 C44 112.4(14)
C42 C41 S4 107.2(11)
C45 C41 S4 105.6(11)
C44 C41 S4 108.0(10)
N4 C42 C41 108.7(14)
N4 C42 C43 109.4(13)
C41 C42 C43 111.1(13)
O8 C43 O7 128.7(17)
O8 C43 C42 114.8(15)
O7 C43 C42 116.5(15)
P3 C46 P4 112.9(9)
C48 C47 C52 119.5(17)
C48 C47 P3 120.5(14)
C52 C47 P3 119.9(13)
C47 C48 C49 119(2)
C50 C49 C48 122(2)
C49 C50 C51 118(2)
C50 C51 C52 122(2)
C51 C52 C47 119(2)
C58 C53 C54 122.3(19)
C58 C53 P3 120.4(15)
C54 C53 P3 116.5(16)
C55 C54 C53 119(2)
C54 C55 C56 116.5(19)
C57 C56 C55 121(2)
C56 C57 C58 123(2)
C53 C58 C57 117(2)
C60 C59 C64 117.7(18)
C60 C59 P4 124.2(15)
C64 C59 P4 118.1(15)
C59 C60 C61 118.4(19)
C62 C61 C60 123(2)
C61 C62 C63 118(2)
C64 C63 C62 121.7(19)
C63 C64 C59 121(2)
C70 C65 C66 118.7(17)
C70 C65 P4 121.1(15)
C66 C65 P4 120.1(13)
C67 C66 C65 118.7(18)
C68 C67 C66 123(2)
C67 C68 C69 121(2)
C68 C69 C70 118(2)
C65 C70 C69 121(2)
P5 Au5 S5 172.65(16)
P5 Au5 Au6 89.49(12)
S5 Au5 Au6 97.26(11)
P6 Au6 S6 174.92(18)
P6 Au6 Au5 92.15(12)
S6 Au6 Au5 90.95(13)
N5 Pd3 N6 94.8(6)
N5 Pd3 S5 84.5(4)
N6 Pd3 S5 178.6(4)
N5 Pd3 S6 176.9(5)
N6 Pd3 S6 86.0(4)
S5 Pd3 S6 94.64(18)
C71 S5 Pd3 101.2(6)
C71 S5 Au5 106.6(6)
Pd3 S5 Au5 98.00(17)
C76 S6 Pd3 100.7(7)
C76 S6 Au6 108.3(6)
Pd3 S6 Au6 99.68(19)
C88 P5 C82 107.7(8)
C88 P5 C81 103.3(8)
C82 P5 C81 106.9(8)
C88 P5 Au5 112.8(6)
C82 P5 Au5 112.1(6)
C81 P5 Au5 113.4(6)
C100 P6 C81 108.4(8)
C100 P6 C94 106.8(9)
C81 P6 C94 101.6(8)
C100 P6 Au6 114.1(6)
C81 P6 Au6 112.5(6)
C94 P6 Au6 112.5(7)
C72 N5 Pd3 114.5(10)
C77 N6 Pd3 114.4(10)
C72 C71 C74 110.2(15)
C72 C71 C75 111.0(17)
C74 C71 C75 112.0(18)
C72 C71 S5 107.3(13)
C74 C71 S5 112.4(13)
C75 C71 S5 103.6(13)
N5 C72 C71 109.8(14)
N5 C72 C73 111.2(14)
C71 C72 C73 114.0(16)
O10 C73 O9 124.8(18)
O10 C73 C72 116.3(16)
O9 C73 C72 118.3(16)
C79 C76 C80 109.0(16)
C79 C76 C77 111.3(16)
C80 C76 C77 112.1(16)
C79 C76 S6 109.3(13)
C80 C76 S6 106.2(13)
C77 C76 S6 108.8(13)
C78 C77 N6 110.9(15)
C78 C77 C76 113.6(16)
N6 C77 C76 109.9(15)
O12 C78 O11 122(2)
O12 C78 C77 120(2)
O11 C78 C77 117.6(19)
P6 C81 P5 115.9(10)
C83 C82 C87 119(2)
C83 C82 P5 120.0(15)
C87 C82 P5 120.8(15)
C82 C83 C84 121(2)
C85 C84 C83 121(2)
C84 C85 C86 121(2)
C85 C86 C87 119(2)
C82 C87 C86 120(2)
C93 C88 C89 118.7(17)
C93 C88 P5 123.1(15)
C89 C88 P5 118.2(14)
C90 C89 C88 117.9(18)
C89 C90 C91 124(2)
C90 C91 C92 118.5(19)
C91 C92 C93 120.0(18)
C88 C93 C92 121.2(18)
C99 C94 C95 120(2)
C99 C94 P6 120.3(16)
C95 C94 P6 119.9(17)
C94 C95 C96 122(3)
C97 C96 C95 116(3)
C96 C97 C98 123(3)
C99 C98 C97 118(3)
C94 C99 C98 121(2)
C105 C100 C101 115.3(19)
C105 C100 P6 122.9(15)
C101 C100 P6 121.7(16)
C102 C101 C100 123(2)
C103 C102 C101 120(2)
C102 C103 C104 121(2)
C103 C104 C105 120(2)
C100 C105 C104 119(2)
P7 Au7 S7 173.67(16)
P7 Au7 Au8 88.41(12)
S7 Au7 Au8 97.91(12)
P8 Au8 S8 175.70(16)
P8 Au8 Au7 93.05(12)
S8 Au8 Au7 89.54(11)
N7 Pd4 N8 92.4(6)
N7 Pd4 S7 85.8(4)
N8 Pd4 S7 176.5(4)
N7 Pd4 S8 178.2(5)
N8 Pd4 S8 86.6(4)
S7 Pd4 S8 95.10(17)
C106 S7 Pd4 101.5(6)
C106 S7 Au7 107.0(7)
Pd4 S7 Au7 101.36(18)
C111 S8 Pd4 100.2(6)
C111 S8 Au8 108.3(6)
Pd4 S8 Au8 106.49(18)
C123 P7 C117 105.9(9)
C123 P7 C116 101.8(8)
C117 P7 C116 106.8(8)
C123 P7 Au7 111.5(6)
C117 P7 Au7 115.1(6)
C116 P7 Au7 114.6(5)
C135 P8 C129 104.8(8)
C135 P8 C116 107.9(8)
C129 P8 C116 102.8(8)
C135 P8 Au8 113.8(6)
C129 P8 Au8 115.3(6)
C116 P8 Au8 111.4(5)
C107 N7 Pd4 113.9(12)
C112 N8 Pd4 112.4(10)
C109 C106 C107 109.9(16)
C109 C106 C110 112.7(16)
C107 C106 C110 110.4(17)
C109 C106 S7 112.0(13)
C107 C106 S7 104.3(12)
C110 C106 S7 107.1(13)
N7 C107 C108 110.9(17)
N7 C107 C106 110.5(16)
C108 C107 C106 111.8(15)
O14 C108 O13 125(2)
O14 C108 C107 117(2)
O13 C108 C107 117(2)
C112 C111 C114 113.9(16)
C112 C111 C115 115.4(16)
C114 C111 C115 110.1(14)
C112 C111 S8 107.0(11)
C114 C111 S8 106.7(12)
C115 C111 S8 102.6(13)
C111 C112 N8 112.1(15)
C111 C112 C113 110.5(15)
N8 C112 C113 109.0(14)
O16 C113 O15 127.8(18)
O16 C113 C112 114.9(17)
O15 C113 C112 117.1(18)
P8 C116 P7 115.7(9)
C122 C117 C118 118.6(18)
C122 C117 P7 124.7(15)
C118 C117 P7 116.7(14)
C119 C118 C117 119(2)
C120 C119 C118 120(2)
C119 C120 C121 122(2)
C120 C121 C122 118(2)
C117 C122 C121 122(2)
C128 C123 C124 119.8(19)
C128 C123 P7 119.9(15)
C124 C123 P7 120.3(15)
C125 C124 C123 115.6(19)
C126 C125 C124 122(2)
C127 C126 C125 119(2)
C128 C127 C126 122(2)
C127 C128 C123 121.5(19)
C130 C129 C134 118.9(17)
C130 C129 P8 123.0(14)
C134 C129 P8 118.1(14)
C129 C130 C131 122.0(18)
C130 C131 C132 120.4(19)
C133 C132 C131 117.5(19)
C132 C133 C134 121.2(17)
C129 C134 C133 119.9(17)
C140 C135 C136 117.5(19)
C140 C135 P8 122.0(16)
C136 C135 P8 120.5(15)
C135 C136 C137 125(2)
C138 C137 C136 114(2)
C139 C138 C137 124(2)
C138 C139 C140 120(2)
C135 C140 C139 119(2)
O59 C141 C142 112.8(19)

loop_
_geom_bond_atom_site_label_1
_geom_bond_atom_site_label_2
_geom_bond_distance
Au1 P1 2.266(4)
Au1 S1 2.329(4)
Au1 Au2 3.0452(10)
Au2 P2 2.275(5)
Au2 S2 2.320(5)
Pd1 N1 2.049(15)
Pd1 N2 2.065(19)
Pd1 S1 2.275(5)
Pd1 S2 2.312(5)
S1 C1 1.892(18)
S2 C6 1.889(19)
P1 C12 1.811(17)
P1 C11 1.818(17)
P1 C18 1.834(17)
P2 C30 1.79(2)
P2 C11 1.802(18)
P2 C24 1.805(18)
O1 C3 1.26(3)
O2 C3 1.23(3)
N1 C2 1.43(2)
N2 C7 1.45(2)
C1 C4 1.50(3)
C1 C5 1.52(3)
C1 C2 1.54(3)
C2 C3 1.53(3)
O3 C8 1.26(3)
O4 C8 1.21(3)
C6 C10 1.49(3)
C6 C9 1.55(3)
C6 C7 1.55(3)
C7 C8 1.59(3)
C12 C13 1.32(3)
C12 C17 1.36(3)
C13 C14 1.43(3)
C14 C15 1.33(3)
C15 C16 1.32(3)
C16 C17 1.40(3)
C18 C19 1.36(2)
C18 C23 1.40(3)
C19 C20 1.35(3)
C20 C21 1.43(4)
C21 C22 1.30(3)
C22 C23 1.40(3)
C24 C29 1.35(3)
C24 C25 1.40(3)
C25 C26 1.44(3)
C26 C27 1.40(3)
C27 C28 1.32(3)
C28 C29 1.39(3)
C30 C35 1.37(3)
C30 C31 1.45(3)
C31 C32 1.37(3)
C32 C33 1.36(3)
C33 C34 1.36(3)
C34 C35 1.43(3)
Au3 P3 2.275(5)
Au3 S3 2.335(4)
Au3 Au4 3.0846(10)
Au4 P4 2.259(4)
Au4 S4 2.327(4)
Pd2 N4 2.025(17)
Pd2 N3 2.074(13)
Pd2 S4 2.276(5)
Pd2 S3 2.287(5)
S3 C36 1.90(2)
S4 C41 1.853(16)
P3 C46 1.781(17)
P3 C47 1.799(16)
P3 C53 1.89(2)
P4 C59 1.799(18)
P4 C65 1.826(17)
P4 C46 1.877(18)
O5 C38 1.24(2)
O6 C38 1.24(2)
O7 C43 1.26(2)
O8 C43 1.22(2)
N3 C37 1.45(2)
N4 C42 1.50(2)
C36 C39 1.48(3)
C36 C37 1.53(2)
C36 C40 1.54(3)
C37 C38 1.58(2)
C41 C42 1.53(2)
C41 C45 1.53(2)
C41 C44 1.55(2)
C42 C43 1.61(2)
C47 C48 1.33(3)
C47 C52 1.42(2)
C48 C49 1.44(3)
C49 C50 1.35(3)
C50 C51 1.36(4)
C51 C52 1.38(3)
C53 C58 1.35(3)
C53 C54 1.39(3)
C54 C55 1.39(3)
C55 C56 1.43(3)
C56 C57 1.31(3)
C57 C58 1.36(3)
C59 C60 1.39(2)
C59 C64 1.39(2)
C60 C61 1.42(3)
C61 C62 1.33(3)
C62 C63 1.37(3)
C63 C64 1.36(3)
C65 C70 1.35(2)
C65 C66 1.39(2)
C66 C67 1.35(3)
C67 C68 1.33(3)
C68 C69 1.35(3)
C69 C70 1.41(3)
Au5 P5 2.272(4)
Au5 S5 2.320(4)
Au5 Au6 3.0192(10)
Au6 P6 2.264(5)
Au6 S6 2.309(5)
Pd3 N5 2.054(13)
Pd3 N6 2.088(14)
Pd3 S5 2.268(5)
Pd3 S6 2.296(5)
S5 C71 1.85(2)
S6 C76 1.842(19)
P5 C88 1.804(19)
P5 C82 1.82(2)
P5 C81 1.837(16)
P6 C100 1.75(2)
P6 C81 1.804(17)
P6 C94 1.814(18)
O9 C73 1.253(12)
O10 C73 1.224(12)
O11 C78 1.31(3)
O12 C78 1.25(2)
N5 C72 1.48(2)
N6 C77 1.51(2)
C71 C72 1.50(3)
C71 C74 1.56(3)
C71 C75 1.59(3)
C72 C73 1.547(13)
C76 C79 1.52(2)
C76 C80 1.56(2)
C76 C77 1.56(3)
C77 C78 1.50(3)
C82 C83 1.35(3)
C82 C87 1.38(3)
C83 C84 1.35(3)
C84 C85 1.33(3)
C85 C86 1.37(3)
C86 C87 1.39(3)
C88 C93 1.36(2)
C88 C89 1.43(2)
C89 C90 1.33(3)
C90 C91 1.37(3)
C91 C92 1.37(3)
C92 C93 1.38(2)
C94 C99 1.36(3)
C94 C95 1.36(3)
C95 C96 1.44(3)
C96 C97 1.33(3)
C97 C98 1.41(4)
C98 C99 1.37(3)
C100 C105 1.39(3)
C100 C101 1.42(3)
C101 C102 1.36(3)
C102 C103 1.31(3)
C103 C104 1.35(3)
C104 C105 1.43(3)
Au7 P7 2.277(4)
Au7 S7 2.331(4)
Au7 Au8 3.0524(10)
Au8 P8 2.277(4)
Au8 S8 2.319(4)
Pd4 N7 2.042(13)
Pd4 N8 2.053(15)
Pd4 S7 2.267(5)
Pd4 S8 2.280(4)
S7 C106 1.856(19)
S8 C111 1.921(18)
P7 C123 1.80(2)
P7 C117 1.809(19)
P7 C116 1.858(17)
P8 C135 1.795(19)
P8 C129 1.803(18)
P8 C116 1.817(18)
O13 C108 1.24(3)
O14 C108 1.21(3)
O15 C113 1.24(2)
O16 C113 1.23(2)
N7 C107 1.46(2)
N8 C112 1.53(2)
C106 C109 1.52(3)
C106 C107 1.59(3)
C106 C110 1.59(3)
C107 C108 1.58(3)
C111 C112 1.49(2)
C111 C114 1.49(3)
C111 C115 1.58(2)
C112 C113 1.59(2)
C117 C122 1.35(3)
C117 C118 1.40(3)
C118 C119 1.39(3)
C119 C120 1.33(3)
C120 C121 1.37(3)
C121 C122 1.39(3)
C123 C128 1.40(3)
C123 C124 1.45(3)
C124 C125 1.43(3)
C125 C126 1.42(3)
C126 C127 1.35(3)
C127 C128 1.34(3)
C129 C130 1.34(2)
C129 C134 1.35(2)
C130 C131 1.38(2)
C131 C132 1.40(3)
C132 C133 1.34(3)
C133 C134 1.43(3)
C135 C140 1.36(3)
C135 C136 1.38(3)
C136 C137 1.42(3)
C137 C138 1.38(3)
C138 C139 1.33(4)
C139 C140 1.45(3)
O59 C141 1.43(3)
C141 C142 1.49(3)

loop_
_geom_torsion_atom_site_label_1
_geom_torsion_atom_site_label_2
_geom_torsion_atom_site_label_3
_geom_torsion_atom_site_label_4
_geom_torsion
Pd1 S1 C1 C4 77.8(19)
Au1 S1 C1 C4 -23(2)
Pd1 S1 C1 C5 -156.3(17)
Au1 S1 C1 C5 103.1(17)
Pd1 S1 C1 C2 -38.6(12)
Au1 S1 C1 C2 -139.1(11)
Pd1 N1 C2 C3 -175.7(13)
Pd1 N1 C2 C1 -51.0(19)
C4 C1 C2 N1 -62(2)
C5 C1 C2 N1 170.4(17)
S1 C1 C2 N1 56.8(16)
C4 C1 C2 C3 61(2)
C5 C1 C2 C3 -66(2)
S1 C1 C2 C3 -179.5(14)
N1 C2 C3 O2 12(3)
C1 C2 C3 O2 -111(2)
N1 C2 C3 O1 -171(2)
C1 C2 C3 O1 67(2)
Pd1 S2 C6 C10 82.5(15)
Au2 S2 C6 C10 -174.1(13)
Pd1 S2 C6 C9 -154.0(14)
Au2 S2 C6 C9 -50.6(16)
Pd1 S2 C6 C7 -34.6(13)
Au2 S2 C6 C7 68.8(13)
Pd1 N2 C7 C6 -47.8(19)
Pd1 N2 C7 C8 -171.5(13)
C10 C6 C7 N2 -61(2)
C9 C6 C7 N2 170.2(16)
S2 C6 C7 N2 53.5(18)
C10 C6 C7 C8 63(2)
C9 C6 C7 C8 -66(2)
S2 C6 C7 C8 177.6(14)
N2 C7 C8 O4 -161(2)
C6 C7 C8 O4 76(3)
N2 C7 C8 O3 17(3)
C6 C7 C8 O3 -106(2)
C30 P2 C11 P1 -69.3(12)
C24 P2 C11 P1 -179.8(10)
Au2 P2 C11 P1 52.0(12)
C12 P1 C11 P2 82.5(11)
C18 P1 C11 P2 -164.3(9)
Au1 P1 C11 P2 -43.9(12)
C11 P1 C12 C13 -113.8(16)
C18 P1 C12 C13 132.5(15)
Au1 P1 C12 C13 12.0(17)
C11 P1 C12 C17 65.4(16)
C18 P1 C12 C17 -48.4(17)
Au1 P1 C12 C17 -168.9(13)
C17 C12 C13 C14 -3(3)
P1 C12 C13 C14 175.8(14)
C12 C13 C14 C15 1(3)
C13 C14 C15 C16 1(3)
C14 C15 C16 C17 -1(3)
C13 C12 C17 C16 4(3)
P1 C12 C17 C16 -175.3(15)
C15 C16 C17 C12 -2(3)
C12 P1 C18 C19 -70.2(17)
C11 P1 C18 C19 178.7(16)
Au1 P1 C18 C19 54.7(16)
C12 P1 C18 C23 110.1(16)
C11 P1 C18 C23 -1.0(18)
Au1 P1 C18 C23 -125.0(15)
C23 C18 C19 C20 3(3)
P1 C18 C19 C20 -176.4(19)
C18 C19 C20 C21 -2(4)
C19 C20 C21 C22 0(4)
C20 C21 C22 C23 0(4)
C21 C22 C23 C18 1(4)
C19 C18 C23 C22 -3(3)
P1 C18 C23 C22 176.7(16)
C30 P2 C24 C29 101.3(18)
C11 P2 C24 C29 -147.6(17)
Au2 P2 C24 C29 -22(2)
C30 P2 C24 C25 -81(2)
C11 P2 C24 C25 31(2)
Au2 P2 C24 C25 155.9(19)
C29 C24 C25 C26 -4(4)
P2 C24 C25 C26 177(2)
C24 C25 C26 C27 3(5)
C25 C26 C27 C28 -2(5)
C26 C27 C28 C29 2(4)
C25 C24 C29 C28 5(4)
P2 C24 C29 C28 -176.9(18)
C27 C28 C29 C24 -4(4)
C11 P2 C30 C35 -47.7(17)
C24 P2 C30 C35 63.3(17)
Au2 P2 C30 C35 -169.7(14)
C11 P2 C30 C31 132.0(14)
C24 P2 C30 C31 -117.0(15)
Au2 P2 C30 C31 10.1(16)
C35 C30 C31 C32 2(3)
P2 C30 C31 C32 -178.0(16)
C30 C31 C32 C33 0(3)
C31 C32 C33 C34 -1(3)
C32 C33 C34 C35 1(3)
C31 C30 C35 C34 -3(3)
P2 C30 C35 C34 177.2(14)
C33 C34 C35 C30 1(3)
Pd2 S3 C36 C39 95.3(14)
Au3 S3 C36 C39 -8.2(15)
Pd2 S3 C36 C37 -28.1(12)
Au3 S3 C36 C37 -131.6(11)
Pd2 S3 C36 C40 -143.9(12)
Au3 S3 C36 C40 112.6(12)
Pd2 N3 C37 C36 -48.7(18)
Pd2 N3 C37 C38 -174.5(11)
C39 C36 C37 N3 -75(2)
C40 C36 C37 N3 162.0(16)
S3 C36 C37 N3 49.6(17)
C39 C36 C37 C38 52(2)
C40 C36 C37 C38 -71(2)
S3 C36 C37 C38 176.6(12)
N3 C37 C38 O5 -151.6(16)
C36 C37 C38 O5 81(2)
N3 C37 C38 O6 30(2)
C36 C37 C38 O6 -97.9(19)
Pd2 S4 C41 C42 -27.4(12)
Au4 S4 C41 C42 80.2(11)
Pd2 S4 C41 C45 93.8(11)
Au4 S4 C41 C45 -158.6(10)
Pd2 S4 C41 C44 -145.8(10)
Au4 S4 C41 C44 -38.2(12)
Pd2 N4 C42 C41 -51.4(16)
Pd2 N4 C42 C43 -172.8(11)
C45 C41 C42 N4 -67.4(18)
C44 C41 C42 N4 165.9(13)
S4 C41 C42 N4 48.7(15)
C45 C41 C42 C43 53.0(19)
C44 C41 C42 C43 -73.7(16)
S4 C41 C42 C43 169.2(11)
N4 C42 C43 O8 -154.8(16)
C41 C42 C43 O8 85(2)
N4 C42 C43 O7 27(2)
C41 C42 C43 O7 -93.1(19)
C47 P3 C46 P4 64.9(11)
C53 P3 C46 P4 176.6(10)
Au3 P3 C46 P4 -57.2(11)
C59 P4 C46 P3 171.8(9)
C65 P4 C46 P3 -78.2(11)
Au4 P4 C46 P3 47.3(11)
C46 P3 C47 C48 -128.2(15)
C53 P3 C47 C48 122.7(15)
Au3 P3 C47 C48 -2.6(16)
C46 P3 C47 C52 49.0(16)
C53 P3 C47 C52 -60.2(16)
Au3 P3 C47 C52 174.5(13)
C52 C47 C48 C49 2(3)
P3 C47 C48 C49 178.8(14)
C47 C48 C49 C50 -1(3)
C48 C49 C50 C51 1(3)
C49 C50 C51 C52 -2(3)
C50 C51 C52 C47 3(3)
C48 C47 C52 C51 -2(3)
P3 C47 C52 C51 -179.6(16)
C46 P3 C53 C58 -35(2)
C47 P3 C53 C58 78(2)
Au3 P3 C53 C58 -160.6(17)
C46 P3 C53 C54 154.7(16)
C47 P3 C53 C54 -92.6(17)
Au3 P3 C53 C54 28.9(19)
C58 C53 C54 C55 8(3)
P3 C53 C54 C55 178.3(15)
C53 C54 C55 C56 -8(3)
C54 C55 C56 C57 6(3)
C55 C56 C57 C58 -5(4)
C54 C53 C58 C57 -6(4)
P3 C53 C58 C57 -176(2)
C56 C57 C58 C53 4(4)
C65 P4 C59 C60 -120.1(16)
C46 P4 C59 C60 -8.7(18)
Au4 P4 C59 C60 112.5(15)
C65 P4 C59 C64 62.3(16)
C46 P4 C59 C64 173.7(14)
Au4 P4 C59 C64 -65.1(15)
C64 C59 C60 C61 -3(3)
P4 C59 C60 C61 179.6(15)
C59 C60 C61 C62 3(3)
C60 C61 C62 C63 -3(4)
C61 C62 C63 C64 3(3)
C62 C63 C64 C59 -3(3)
C60 C59 C64 C63 3(3)
P4 C59 C64 C63 -179.2(15)
C59 P4 C65 C70 44.8(17)
C46 P4 C65 C70 -66.3(17)
Au4 P4 C65 C70 171.8(13)
C59 P4 C65 C66 -138.5(14)
C46 P4 C65 C66 110.4(14)
Au4 P4 C65 C66 -11.5(16)
C70 C65 C66 C67 -5(3)
P4 C65 C66 C67 178.3(14)
C65 C66 C67 C68 3(3)
C66 C67 C68 C69 1(3)
C67 C68 C69 C70 -2(3)
C66 C65 C70 C69 4(3)
P4 C65 C70 C69 -179.7(15)
C68 C69 C70 C65 0(3)
Pd3 S5 C71 C72 -29.6(13)
Au5 S5 C71 C72 -131.6(12)
Pd3 S5 C71 C74 91.8(13)
Au5 S5 C71 C74 -10.2(14)
Pd3 S5 C71 C75 -147.1(13)
Au5 S5 C71 C75 110.9(13)
Pd3 N5 C72 C71 -50.1(18)
Pd3 N5 C72 C73 -177.1(13)
C74 C71 C72 N5 -72.2(19)
C75 C71 C72 N5 163.1(16)
S5 C71 C72 N5 50.5(17)
C74 C71 C72 C73 53(2)
C75 C71 C72 C73 -71(2)
S5 C71 C72 C73 176.1(13)
N5 C72 C73 O10 6(3)
C71 C72 C73 O10 -119(3)
N5 C72 C73 O9 178(2)
C71 C72 C73 O9 53(3)
Pd3 S6 C76 C79 -153.0(13)
Au6 S6 C76 C79 -48.9(16)
Pd3 S6 C76 C80 89.6(13)
Au6 S6 C76 C80 -166.3(12)
Pd3 S6 C76 C77 -31.3(12)
Au6 S6 C76 C77 72.8(12)
Pd3 N6 C77 C78 -170.8(12)
Pd3 N6 C77 C76 -44.4(17)
C79 C76 C77 C78 -66(2)
C80 C76 C77 C78 57(2)
S6 C76 C77 C78 174.0(14)
C79 C76 C77 N6 169.7(14)
C80 C76 C77 N6 -68.0(18)
S6 C76 C77 N6 49.2(16)
N6 C77 C78 O12 -165.5(18)
C76 C77 C78 O12 70(2)
N6 C77 C78 O11 15(3)
C76 C77 C78 O11 -110(2)
C100 P6 C81 P5 -83.6(11)
C94 P6 C81 P5 164.1(10)
Au6 P6 C81 P5 43.6(11)
C88 P5 C81 P6 -169.1(10)
C82 P5 C81 P6 77.4(11)
Au5 P5 C81 P6 -46.6(11)
C88 P5 C82 C83 135.0(18)
C81 P5 C82 C83 -114.5(18)
Au5 P5 C82 C83 10(2)
C88 P5 C82 C87 -45(2)
C81 P5 C82 C87 65.5(19)
Au5 P5 C82 C87 -169.7(15)
C87 C82 C83 C84 0(4)
P5 C82 C83 C84 -180(2)
C82 C83 C84 C85 0(4)
C83 C84 C85 C86 3(4)
C84 C85 C86 C87 -5(4)
C83 C82 C87 C86 -3(3)
P5 C82 C87 C86 177.3(18)
C85 C86 C87 C82 5(4)
C82 P5 C88 C93 77.1(18)
C81 P5 C88 C93 -35.9(18)
Au5 P5 C88 C93 -158.7(14)
C82 P5 C88 C89 -105.1(15)
C81 P5 C88 C89 142.0(14)
Au5 P5 C88 C89 19.2(16)
C93 C88 C89 C90 2(3)
P5 C88 C89 C90 -176.4(14)
C88 C89 C90 C91 -1(3)
C89 C90 C91 C92 1(3)
C90 C91 C92 C93 0(3)
C89 C88 C93 C92 -1(3)
P5 C88 C93 C92 176.7(15)
C91 C92 C93 C88 0(3)
C100 P6 C94 C99 154.5(16)
C81 P6 C94 C99 -92.0(17)
Au6 P6 C94 C99 28.6(18)
C100 P6 C94 C95 -30.7(19)
C81 P6 C94 C95 82.8(17)
Au6 P6 C94 C95 -156.7(15)
C99 C94 C95 C96 -2(3)
P6 C94 C95 C96 -176.4(17)
C94 C95 C96 C97 1(4)
C95 C96 C97 C98 0(4)
C96 C97 C98 C99 1(4)
C95 C94 C99 C98 2(3)
P6 C94 C99 C98 176.7(17)
C97 C98 C99 C94 -2(3)
C81 P6 C100 C105 -24.5(18)
C94 P6 C100 C105 84.2(17)
Au6 P6 C100 C105 -150.8(14)
C81 P6 C100 C101 159.4(16)
C94 P6 C100 C101 -91.8(18)
Au6 P6 C100 C101 33.1(18)
C105 C100 C101 C102 1(3)
P6 C100 C101 C102 177.5(17)
C100 C101 C102 C103 -1(4)
C101 C102 C103 C104 1(4)
C102 C103 C104 C105 -1(4)
C101 C100 C105 C104 -1(3)
P6 C100 C105 C104 -177.8(16)
C103 C104 C105 C100 1(3)
Pd4 S7 C106 C109 87.8(13)
Au7 S7 C106 C109 -18.0(15)
Pd4 S7 C106 C107 -31.0(14)
Au7 S7 C106 C107 -136.8(12)
Pd4 S7 C106 C110 -148.1(12)
Au7 S7 C106 C110 106.1(13)
Pd4 N7 C107 C108 -175.0(12)
Pd4 N7 C107 C106 -50.5(17)
C109 C106 C107 N7 -68.0(19)
C110 C106 C107 N7 167.0(15)
S7 C106 C107 N7 52.2(18)
C109 C106 C107 C108 56(2)
C110 C106 C107 C108 -69(2)
S7 C106 C107 C108 176.3(15)
N7 C107 C108 O14 39(3)
C106 C107 C108 O14 -85(3)
N7 C107 C108 O13 -149.8(18)
C106 C107 C108 O13 86(2)
C114 C111 C112 N8 166.7(14)
C115 C111 C112 N8 -65(2)
S8 C111 C112 N8 49.0(17)
C114 C111 C112 C113 -71(2)
C115 C111 C112 C113 57(2)
S8 C111 C112 C113 170.8(13)
Pd4 N8 C112 C111 -50.6(17)
Pd4 N8 C112 C113 -173.2(12)
C111 C112 C113 O16 83(2)
N8 C112 C113 O16 -153.7(18)
C111 C112 C113 O15 -92(2)
N8 C112 C113 O15 31(2)
C135 P8 C116 P7 -81.5(10)
C129 P8 C116 P7 168.1(9)
Au8 P8 C116 P7 44.1(10)
C123 P7 C116 P8 -167.5(10)
C117 P7 C116 P8 81.7(10)
Au7 P7 C116 P8 -47.0(10)
C123 P7 C117 C122 -83.6(18)
C116 P7 C117 C122 24.3(19)
Au7 P7 C117 C122 152.7(15)
C123 P7 C117 C118 95.6(15)
C116 P7 C117 C118 -156.5(14)
Au7 P7 C117 C118 -28.1(16)
C122 C117 C118 C119 0(3)
P7 C117 C118 C119 -179.0(15)
C117 C118 C119 C120 1(3)
C118 C119 C120 C121 0(4)
C119 C120 C121 C122 -3(3)
C118 C117 C122 C121 -3(3)
P7 C117 C122 C121 176.5(16)
C120 C121 C122 C117 4(3)
C117 P7 C123 C128 -159.7(15)
C116 P7 C123 C128 88.8(16)
Au7 P7 C123 C128 -33.8(17)
C117 P7 C123 C124 20.3(17)
C116 P7 C123 C124 -91.2(16)
Au7 P7 C123 C124 146.1(13)
C128 C123 C124 C125 -5(3)
P7 C123 C124 C125 175.5(14)
C123 C124 C125 C126 2(3)
C124 C125 C126 C127 -1(3)
C125 C126 C127 C128 3(3)
C126 C127 C128 C123 -5(3)
C124 C123 C128 C127 6(3)
P7 C123 C128 C127 -173.7(16)
C135 P8 C129 C130 -93.4(17)
C116 P8 C129 C130 19.3(17)
Au8 P8 C129 C130 140.7(14)
C135 P8 C129 C134 85.9(16)
C116 P8 C129 C134 -161.4(15)
Au8 P8 C129 C134 -40.0(17)
C134 C129 C130 C131 -1(3)
P8 C129 C130 C131 178.4(14)
C129 C130 C131 C132 3(3)
C130 C131 C132 C133 -4(3)
C131 C132 C133 C134 2(3)
C130 C129 C134 C133 -1(3)
P8 C129 C134 C133 179.8(14)
C132 C133 C134 C129 0(3)
C129 P8 C135 C140 49.8(19)
C116 P8 C135 C140 -59.3(19)
Au8 P8 C135 C140 176.6(15)
C129 P8 C135 C136 -127.0(17)
C116 P8 C135 C136 123.9(17)
Au8 P8 C135 C136 -0.2(19)
C140 C135 C136 C137 0(3)
P8 C135 C136 C137 177.3(19)
C135 C136 C137 C138 3(4)
C136 C137 C138 C139 -4(4)
C137 C138 C139 C140 2(4)
C136 C135 C140 C139 -3(3)
P8 C135 C140 C139 -179.8(15)
C138 C139 C140 C135 2(3)
